data_7252037
loop_
_publ_author_name
'Jakubik, Natasza'
'Zaorska, Ewelina'
'Malinska, Maura'

_publ_section_title
;
 Salt-Dependent Switching of Crystal Packing in
 Cucurbituril-Antidepressant Crystals
;
_journal_name_full CrystEngComm
_journal_paper_doi 10.1039/D6CE00242K
_journal_year 2026
_chemical_formula_moiety '3(C19 H25 N2), C48 H48 N32 O16, 40[H2O]'
_chemical_formula_sum 'C105 H203 N38 O56'
_chemical_formula_weight 2894.04
_space_group_crystal_system monoclinic
_space_group_IT_number 14
_space_group_name_Hall '-P 2ybc'
_space_group_name_H-M_alt 'P 1 21/c 1'
_atom_sites_solution_hydrogens geom
_audit_creation_date 2026-04-23
_audit_creation_method
;
Olex2 1.5
(compiled 2026.04.10 svn.r48fbca5a for OlexSys, GUI svn.r7537)
;
_audit_update_record
;
2026-04-27 deposited with the CCDC.	2026-05-26 downloaded from the CCDC.
;
_cell_angle_alpha 90
_cell_angle_beta 103.0909(9)
_cell_angle_gamma 90
_cell_formula_units_Z 4
_cell_length_a 24.4224(2)
_cell_length_b 21.02902(17)
_cell_length_c 27.2635(2)
_cell_measurement_reflns_used 36251
_cell_measurement_temperature 100.00(10)
_cell_measurement_theta_max 72.3450
_cell_measurement_theta_min 3.3260
_cell_volume 13638.08(19)
_computing_cell_refinement 'CrysAlisPro 1.171.42.49 (Rigaku OD, 2022)'
_computing_data_collection 'CrysAlisPro 1.171.42.49 (Rigaku OD, 2022)'
_computing_data_reduction 'CrysAlisPro 1.171.42.49 (Rigaku OD, 2022)'
_computing_molecular_graphics 'Olex2 1.5 (Dolomanov et al., 2009)'
_computing_publication_material 'Olex2 1.5 (Dolomanov et al., 2009)'
_computing_structure_refinement 'SHELXL 2019/2 (Sheldrick, 2015)'
_diffrn_ambient_environment N~2~
_diffrn_ambient_temperature 100.00(10)
_diffrn_detector 'Hybrid Pixel Array Detector'
_diffrn_detector_area_resol_mean 10.0000
_diffrn_detector_type HyPix
_diffrn_measured_fraction_theta_full 0.9991
_diffrn_measured_fraction_theta_max 0.0000
_diffrn_measurement_details
;
List of Runs (angles in degrees, time in seconds):

  # Type    Start    End  Width  t~exp~   \w     \q     \k     \f   Frames
#--------------------------------------------------------------------------
  1  \w    -12.00  50.00   0.50    2.41    --    0.00 -93.00 -41.00  124
  2  \w    -50.00  34.00   0.50    2.41    --    0.00  93.00  69.00  168
  3  \w   -143.00 -84.00   0.50    9.64    --  -54.00 -93.00 -41.00  118
  4  \w    -79.00  34.00   0.50    9.64    --  -54.00  93.00  69.00  226
  5  \w    -13.00 105.00   0.50    9.64    --   55.96 -93.00 -41.00  236
  6  \w     22.00 105.00   0.50    9.64    --  111.93 -93.00 -41.00  166
  7  \w    104.00 178.00   0.50    9.64    --  111.93  93.00  69.00  148
  8  \w     -1.00  53.00   0.50    2.41    --    0.00 -99.00-180.00  108
  9  \w    -95.00 -41.00   0.50    2.41    --    0.00-178.00 120.00  108
 10  \w    -95.00 -41.00   0.50    2.41    --    0.00-178.00-180.00  108
 11  \w     -1.00  53.00   0.50    2.41    --    0.00 -99.00  60.00  108
 12  \w   -140.00 -11.00   0.50    9.64    --  -54.00 -77.00-180.00  258
 13  \w   -142.00 -86.00   0.50    9.64    --  -54.00 -99.00-120.00  112
 14  \w     94.00 139.00   0.50    9.64    --   55.96 125.00   0.00   90
 15  \w     94.00 139.00   0.50    9.64    --   55.96 125.00 120.00   90
 16  \w     94.00 139.00   0.50    9.64    --   55.96 125.00 -90.00   90
 17  \w     94.00 139.00   0.50    9.64    --   55.96 125.00 -60.00   90
 18  \w     22.00 106.00   0.50    9.64    --  111.93 -94.00-150.00  168
 19  \w    103.00 178.00   0.50    9.64    --  111.93 111.00 150.00  150
 20  \w     68.00 178.00   0.50    9.64    --  111.93  45.00 150.00  220
 21  \w     76.00 178.00   0.50    9.64    --  111.93  61.00  30.00  204
 22  \w     76.00 178.00   0.50    9.64    --  111.93  61.00 -30.00  204
 23  \w     34.00 148.00   0.50    9.64    --  111.93 -61.00 -30.00  228
 24  \w     28.00 108.00   0.50    9.64    --  111.93-111.00  60.00  160
 25  \w     63.00 146.00   0.50    9.64    --  111.93 178.00   0.00  166
 26  \w     63.00 146.00   0.50    9.64    --  111.93 178.00-150.00  166
 27  \w    103.00 178.00   0.50    9.64    --  111.93 111.00 -60.00  150
 28  \w    -95.00 -39.00   0.50    2.41    --    0.00 178.00  90.00  112
 29  \w    -95.00 -39.00   0.50    2.41    --    0.00 178.00   0.00  112
 30  \w    -86.00  43.00   0.50    2.41    --    0.00 -77.00-120.00  258
 31  \w   -134.00 -19.00   0.50    9.64    --  -54.00 -57.00  60.00  230
 32  \w     13.00  45.00   0.50    9.64    --   55.96  77.00  30.00   64
 33  \w     13.00 141.00   0.50    9.64    --   55.96  77.00 -60.00  256
;
_diffrn_measurement_device 'four-circle diffractometer'
_diffrn_measurement_device_type 'SuperNova, Dual, Cu at home/near, HyPix'
_diffrn_measurement_method '\w scans'
_diffrn_orient_matrix_type 'CrysAlisPro convention (1999,Acta A55,543-557)'
_diffrn_orient_matrix_UB_11 0.0093595000
_diffrn_orient_matrix_UB_12 -0.0657399000
_diffrn_orient_matrix_UB_13 -0.0217075000
_diffrn_orient_matrix_UB_21 -0.0625141000
_diffrn_orient_matrix_UB_22 -0.0160369000
_diffrn_orient_matrix_UB_23 -0.0048192000
_diffrn_orient_matrix_UB_31 -0.0140599000
_diffrn_orient_matrix_UB_32 0.0279978000
_diffrn_orient_matrix_UB_33 -0.0536170000
_diffrn_radiation_monochromator mirror
_diffrn_radiation_probe x-ray
_diffrn_radiation_type 'Cu K\a'
_diffrn_radiation_wavelength 1.54184
_diffrn_reflns_av_R_equivalents 0.0371
_diffrn_reflns_av_unetI/netI 0.0331
_diffrn_reflns_Laue_measured_fraction_full 0.998
_diffrn_reflns_Laue_measured_fraction_max 0.998
_diffrn_reflns_limit_h_max 29
_diffrn_reflns_limit_h_min -29
_diffrn_reflns_limit_k_max 25
_diffrn_reflns_limit_k_min -24
_diffrn_reflns_limit_l_max 31
_diffrn_reflns_limit_l_min -32
_diffrn_reflns_number 125987
_diffrn_reflns_point_group_measured_fraction_full 0.998
_diffrn_reflns_point_group_measured_fraction_max 0.998
_diffrn_reflns_theta_full 67.684
_diffrn_reflns_theta_max 68.245
_diffrn_reflns_theta_min 3.329
_diffrn_source 'micro-focus sealed X-ray tube'
_diffrn_source_type 'SuperNova (Cu) X-ray Source'
_exptl_absorpt_coefficient_mu 0.973
_exptl_absorpt_correction_T_max 1.000
_exptl_absorpt_correction_T_min 0.609
_exptl_absorpt_correction_type gaussian
_exptl_absorpt_process_details
;
CrysAlisPro 1.171.42.49 (Rigaku Oxford Diffraction, 2022)
Numerical absorption correction based on gaussian integration over
a multifaceted crystal model
Empirical absorption correction using spherical harmonics,
implemented in SCALE3 ABSPACK scaling algorithm.
;
_exptl_crystal_colour transparent
_exptl_crystal_density_diffrn 1.409
_exptl_crystal_description plate
_exptl_crystal_F_000 6188
_exptl_crystal_size_max 0.32
_exptl_crystal_size_mid 0.16
_exptl_crystal_size_min 0.05
_refine_diff_density_max 1.006
_refine_diff_density_min -0.538
_refine_diff_density_rms 0.084
_refine_ls_extinction_method none
_refine_ls_goodness_of_fit_ref 1.056
_refine_ls_hydrogen_treatment constr
_refine_ls_matrix_type full
_refine_ls_number_parameters 1438
_refine_ls_number_reflns 24955
_refine_ls_number_restraints 1
_refine_ls_restrained_S_all 1.056
_refine_ls_R_factor_all 0.1018
_refine_ls_R_factor_gt 0.0894
_refine_ls_shift/su_max 0.000
_refine_ls_shift/su_mean 0.000
_refine_ls_structure_factor_coef Fsqd
_refine_ls_weighting_details 'w=1/[\s^2^(Fo^2^)+(0.1413P)^2^+28.7343P] where P=(Fo^2^+2Fc^2^)/3'
_refine_ls_weighting_scheme calc
_refine_ls_wR_factor_gt 0.2679
_refine_ls_wR_factor_ref 0.2772
_reflns_Friedel_coverage 0.000
_reflns_number_gt 19893
_reflns_number_total 24955
_reflns_threshold_expression 'I > 2\s(I)'
_cod_data_source_file d6ce00242k2.cif
_cod_data_source_block 1
_cod_original_cell_volume 13638.1(2)
_cod_database_code 7252037
_shelx_shelxl_version_number 2019/2
_chemical_oxdiff_formula 'C88 N88 O88 H100 Cl1 I1'
_shelx_space_group_comment
;
The symmetry employed for this shelxl refinement is uniquely defined
by the following loop, which should always be used as a source of
symmetry information in preference to the above space-group names.
They are only intended as comments.
;
_shelx_estimated_absorpt_t_max 0.953
_shelx_estimated_absorpt_t_min 0.746
_olex2_refinement_description
;
1. Fixed Uiso
 At 1.2 times of:
  All C(H) groups, All C(H,H) groups, All N(H) groups
 At 1.5 times of:
  All C(H,H,H) groups
2. Rigid bond restraints
 N13D, C20D
 with sigma for 1-2 distances of 0.01 and sigma for 1-3 distances of 0.01
3.a Ternary CH refined with riding coordinates:
 N2C(H2C), N2A(H2A), C2D(H2D), C4D(H4D), C7D(H7D), C10D(H10D), C13D(H13D),
 C16D(H16D), C19D(H19D), C22D(H22D), C25D(H25D), C28D(H28D), C31D(H31D),
 C34D(H34D), C37D(H37D), C40D(H40D), C43D(H43D), C46D(H46D), N2B(H2B)
3.b Secondary CH2 refined with riding coordinates:
 C7C(H7CA,H7CB), C8C(H8CA,H8CB), C15C(H15A,H15B), C16C(H16A,H16B), C17C(H17C,
 H17D), C7A(H7AA,H7AB), C8A(H8AA,H8AB), C15A(H15C,H15D), C16A(H16C,H16E),
 C17A(H17E,H17F), C5D(H5DA,H5DB), C6D(H6DA,H6DB), C11D(H11A,H11B), C12D(H12A,
 H12B), C17D(H17A,H17B), C18D(H18A,H18B), C23D(H23A,H23B), C24D(H24A,H24B),
 C29D(H29A,H29B), C30D(H30A,H30B), C35D(H35A,H35B), C36D(H36A,H36B), C41D(H41A,
 H41B), C42D(H42A,H42B), C47D(H47A,H47B), C48D(H48A,H48B), C7B(H7BA,H7BB),
 C8B(H8BA,H8BB), C15B(H15E,H15F), C16B(H16F,H16G), C17B(H17G,H17H)
3.c Aromatic/amide H refined with riding coordinates:
 C2C(H2CA), C3C(H3C), C4C(H4C), C5C(H5C), C10C(H10C), C11C(H11C), C12C(H12C),
 C13C(H13C), C2A(H2AA), C3A(H3A), C4A(H4A), C5A(H5A), C10A(H10A), C11A(H11D),
 C12A(H12D), C13A(H13A), C2B(H2BA), C3B(H3B), C4B(H4B), C5B(H5B), C10B(H10B),
 C11B(H11E), C12B(H12E), C13B(H13B)
3.d Idealised Me refined as rotating group:
 C18C(H18C,H18D,H18E), C19C(H19A,H19B,H19C), C18A(H18F,H18G,H18H), C19A(H19E,
 H19F,H19G), C18B(H18I,H18J,H18K), C19B(H19H,H19I,H19J)
;
_smtbx_masks_special_details
;
A solvent mask was calculated and 1604 electrons were 
found in a volume of 4758.5 \%A^3^ in 1 void per unit cell. 
This is consistent with approximately 40 H2O per formula unit 
(160 H2O per unit cell), corresponding to 1600 electrons 
per unit cell.
;
_smtbx_masks_void_probe_radius 1.2
_smtbx_masks_void_truncation_radius 1.2
_olex2_submission_special_instructions 'No special instructions were received'
_oxdiff_exptl_absorpt_empirical_details
;
Empirical correction (ABSPACK) includes:
- Absorption correction using spherical harmonics
- Frame scaling
;
_oxdiff_exptl_absorpt_empirical_full_max 1.571
_oxdiff_exptl_absorpt_empirical_full_min 0.778

loop_
_space_group_symop_operation_xyz
'x, y, z'
'-x, y+1/2, -z+1/2'
'-x, -y, -z'
'x, -y-1/2, z-1/2'

loop_
_atom_site_label
_atom_site_type_symbol
_atom_site_fract_x
_atom_site_fract_y
_atom_site_fract_z
_atom_site_U_iso_or_equiv
_atom_site_adp_type
_atom_site_occupancy
_atom_site_site_symmetry_order
_atom_site_calc_flag
_atom_site_refinement_flags_posn
_atom_site_refinement_flags_adp
_atom_site_refinement_flags_occupancy
_atom_site_disorder_assembly
_atom_site_disorder_group
N1C N 0.31126(13) 0.57403(15) 0.24332(12) 0.0361(7) Uani 1 1 d . . . . .
N2C N 0.3758(3) 0.4010(3) 0.3209(2) 0.0873(17) Uani 1 1 d . . . . .
H2C H 0.343299 0.387152 0.335041 0.105 Uiso 1 1 calc R U . . .
C1C C 0.27973(15) 0.59931(16) 0.27749(13) 0.0297(7) Uani 1 1 d . . . . .
C2C C 0.22201(16) 0.58858(19) 0.27004(14) 0.0354(8) Uani 1 1 d . . . . .
H2CA H 0.204013 0.559765 0.244625 0.042 Uiso 1 1 calc R U . . .
C3C C 0.19117(16) 0.6190(2) 0.29885(15) 0.0390(9) Uani 1 1 d . . . . .
H3C H 0.151973 0.610958 0.293360 0.047 Uiso 1 1 calc R U . . .
C4C C 0.21625(17) 0.6614(2) 0.33597(14) 0.0378(9) Uani 1 1 d . . . . .
H4C H 0.194522 0.683433 0.355371 0.045 Uiso 1 1 calc R U . . .
C5C C 0.27447(17) 0.67131(18) 0.34435(13) 0.0342(8) Uani 1 1 d . . . . .
H5C H 0.292113 0.699941 0.370051 0.041 Uiso 1 1 calc R U . . .
C6C C 0.30678(15) 0.64044(18) 0.31614(14) 0.0321(8) Uani 1 1 d . . . . .
C7C C 0.36958(17) 0.6523(3) 0.32854(17) 0.0493(11) Uani 1 1 d . . . . .
H7CA H 0.387135 0.621455 0.354902 0.059 Uiso 1 1 calc R U . . .
H7CB H 0.376219 0.695237 0.343529 0.059 Uiso 1 1 calc R U . . .
C8C C 0.4006(2) 0.6479(3) 0.28600(19) 0.0657(15) Uani 1 1 d . . . . .
H8CA H 0.434443 0.675336 0.294520 0.079 Uiso 1 1 calc R U . . .
H8CB H 0.413576 0.603607 0.283950 0.079 Uiso 1 1 calc R U . . .
C9C C 0.36615(17) 0.6674(3) 0.23456(16) 0.0529(12) Uani 1 1 d . . . . .
C10C C 0.3740(2) 0.7215(3) 0.20874(18) 0.0615(14) Uani 1 1 d . . . . .
H10C H 0.401617 0.751675 0.224037 0.074 Uiso 1 1 calc R U . . .
C11C C 0.3420(2) 0.7326(3) 0.16050(18) 0.0539(12) Uani 1 1 d . . . . .
H11C H 0.348599 0.769593 0.142665 0.065 Uiso 1 1 calc R U . . .
C12C C 0.30149(18) 0.6912(2) 0.13881(16) 0.0424(9) Uani 1 1 d . . . . .
H12C H 0.279771 0.699117 0.105811 0.051 Uiso 1 1 calc R U . . .
C13C C 0.29148(17) 0.6373(2) 0.16440(15) 0.0409(9) Uani 1 1 d . . . . .
H13C H 0.262657 0.608566 0.148962 0.049 Uiso 1 1 calc R U . . .
C14C C 0.32311(16) 0.6246(2) 0.21239(15) 0.0381(9) Uani 1 1 d . . . . .
C15C C 0.2923(2) 0.5132(2) 0.21814(18) 0.0520(11) Uani 1 1 d . . . . .
H15A H 0.313939 0.504286 0.192274 0.062 Uiso 1 1 calc R U . . .
H15B H 0.252071 0.516397 0.201024 0.062 Uiso 1 1 calc R U . . .
C16C C 0.3004(3) 0.4590(2) 0.2560(2) 0.0630(14) Uani 1 1 d . . . . .
H16A H 0.272395 0.462605 0.277061 0.076 Uiso 1 1 calc R U . . .
H16B H 0.294420 0.417850 0.237982 0.076 Uiso 1 1 calc R U . . .
C17C C 0.3592(2) 0.4609(3) 0.2894(2) 0.0660(14) Uani 1 1 d . . . . .
H17C H 0.361978 0.497885 0.312342 0.079 Uiso 1 1 calc R U . . .
H17D H 0.386409 0.467573 0.267958 0.079 Uiso 1 1 calc R U . . .
C18C C 0.3917(3) 0.3498(3) 0.2925(3) 0.082(2) Uani 1 1 d . . . . .
H18C H 0.358241 0.333069 0.269206 0.123 Uiso 1 1 calc R U . . .
H18D H 0.409238 0.316037 0.315513 0.123 Uiso 1 1 calc R U . . .
H18E H 0.418464 0.365361 0.273415 0.123 Uiso 1 1 calc R U . . .
C19C C 0.4261(3) 0.4146(4) 0.3643(3) 0.097(2) Uani 1 1 d . . . . .
H19A H 0.416355 0.448495 0.385497 0.145 Uiso 1 1 calc R U . . .
H19B H 0.458113 0.428051 0.350732 0.145 Uiso 1 1 calc R U . . .
H19C H 0.435990 0.375998 0.384466 0.145 Uiso 1 1 calc R U . . .
N1A N 0.08868(13) 0.96698(15) 0.19069(12) 0.0342(7) Uani 1 1 d . . . . .
N2A N 0.21182(12) 0.81772(14) 0.24052(11) 0.0299(6) Uani 1 1 d . . . . .
H2A H 0.192485 0.811706 0.268836 0.036 Uiso 1 1 calc R U . . .
C1A C 0.05782(17) 0.94111(19) 0.22445(16) 0.0412(9) Uani 1 1 d . . . . .
C2A C 0.0671(2) 0.9609(2) 0.27435(17) 0.0486(11) Uani 1 1 d . . . . .
H2AA H 0.093780 0.993194 0.287012 0.058 Uiso 1 1 calc R U . . .
C3A C 0.0353(2) 0.9312(3) 0.3059(2) 0.0631(15) Uani 1 1 d . . . . .
H3A H 0.041070 0.942938 0.340375 0.076 Uiso 1 1 calc R U . . .
C4A C -0.0034(2) 0.8859(3) 0.2864(2) 0.0562(13) Uani 1 1 d . . . . .
H4A H -0.025351 0.867503 0.307348 0.067 Uiso 1 1 calc R U . . .
C5A C -0.0116(2) 0.8658(2) 0.2367(2) 0.0584(13) Uani 1 1 d . . . . .
H5A H -0.038307 0.833381 0.224566 0.070 Uiso 1 1 calc R U . . .
C6A C 0.01848(18) 0.8926(2) 0.20505(19) 0.0473(11) Uani 1 1 d . . . . .
C7A C 0.01065(17) 0.8716(2) 0.15002(17) 0.0438(10) Uani 1 1 d . . . . .
H7AA H 0.047760 0.861146 0.143216 0.053 Uiso 1 1 calc R U . . .
H7AB H -0.012733 0.832627 0.144370 0.053 Uiso 1 1 calc R U . . .
C8A C -0.0174(2) 0.9234(2) 0.11356(19) 0.0545(11) Uani 1 1 d . . . . .
H8AA H -0.025160 0.905388 0.079125 0.065 Uiso 1 1 calc R U . . .
H8AB H -0.054193 0.933238 0.121306 0.065 Uiso 1 1 calc R U . . .
C9A C 0.01367(18) 0.9853(2) 0.11281(17) 0.0476(10) Uani 1 1 d . . . . .
C10A C -0.00885(19) 1.0239(3) 0.07029(18) 0.0520(11) Uani 1 1 d . . . . .
H10A H -0.039605 1.009212 0.044925 0.062 Uiso 1 1 calc R U . . .
C11A C 0.0144(2) 1.0829(3) 0.0662(2) 0.0607(13) Uani 1 1 d . . . . .
H11D H -0.000704 1.107997 0.037326 0.073 Uiso 1 1 calc R U . . .
C12A C 0.0583(2) 1.1069(3) 0.10196(19) 0.0595(13) Uani 1 1 d . . . . .
H12D H 0.073324 1.148083 0.099411 0.071 Uiso 1 1 calc R U . . .
C13A C 0.0795(2) 1.0659(2) 0.14279(17) 0.0495(11) Uani 1 1 d . . . . .
H13A H 0.110109 1.080918 0.168191 0.059 Uiso 1 1 calc R U . . .
C14A C 0.05930(16) 1.0050(2) 0.14891(15) 0.0415(10) Uani 1 1 d . . . . .
C15A C 0.14736(16) 0.98532(18) 0.21230(15) 0.0359(8) Uani 1 1 d . . . . .
H15C H 0.147787 1.021915 0.235230 0.043 Uiso 1 1 calc R U . . .
H15D H 0.165060 0.999148 0.184803 0.043 Uiso 1 1 calc R U . . .
C16A C 0.18182(16) 0.93136(18) 0.24125(15) 0.0365(8) Uani 1 1 d . . . . .
H16C H 0.220709 0.946519 0.254673 0.044 Uiso 1 1 calc R U . . .
H16E H 0.165729 0.919892 0.270279 0.044 Uiso 1 1 calc R U . . .
C17A C 0.18371(15) 0.87261(17) 0.20981(14) 0.0310(8) Uani 1 1 d . . . . .
H17E H 0.144868 0.860307 0.192983 0.037 Uiso 1 1 calc R U . . .
H17F H 0.204193 0.882533 0.183291 0.037 Uiso 1 1 calc R U . . .
C18A C 0.27215(16) 0.8284(2) 0.26342(15) 0.0375(8) Uani 1 1 d . . . . .
H18F H 0.292333 0.836464 0.236800 0.056 Uiso 1 1 calc R U . . .
H18G H 0.287845 0.790641 0.282590 0.056 Uiso 1 1 calc R U . . .
H18H H 0.276169 0.865211 0.286009 0.056 Uiso 1 1 calc R U . . .
C19A C 0.20397(17) 0.75794(19) 0.21058(15) 0.0396(9) Uani 1 1 d . . . . .
H19E H 0.164337 0.753544 0.193333 0.059 Uiso 1 1 calc R U . . .
H19F H 0.215236 0.721559 0.233064 0.059 Uiso 1 1 calc R U . . .
H19G H 0.227176 0.759322 0.185601 0.059 Uiso 1 1 calc R U . . .
O1D O 0.11895(11) 0.46822(12) 0.25909(9) 0.0334(6) Uani 1 1 d . . . . .
O2D O 0.07955(12) 0.71585(12) 0.13494(10) 0.0384(6) Uani 1 1 d . . . . .
O3D O 0.21035(14) 0.38888(14) 0.16604(12) 0.0499(8) Uani 1 1 d . . . . .
O4D O 0.18777(12) 0.64722(13) 0.05188(10) 0.0388(6) Uani 1 1 d . . . . .
O5D O 0.36540(15) 0.38635(14) 0.17079(11) 0.0519(8) Uani 1 1 d . . . . .
O6D O 0.34660(12) 0.64312(12) 0.05371(10) 0.0375(6) Uani 1 1 d . . . . .
O7D O 0.48727(15) 0.45548(16) 0.27007(13) 0.0585(9) Uani 1 1 d . . . . .
O8D O 0.47872(13) 0.71162(14) 0.15701(12) 0.0483(7) Uani 1 1 d . . . . .
O9D O 0.49641(14) 0.54471(15) 0.38838(12) 0.0508(7) Uani 1 1 d . . . . .
O10D O 0.49351(12) 0.80044(15) 0.28123(11) 0.0475(7) Uani 1 1 d . . . . .
O11D O 0.39486(13) 0.60276(13) 0.46659(12) 0.0465(7) Uani 1 1 d . . . . .
O12D O 0.37938(12) 0.85403(15) 0.35469(10) 0.0460(7) Uani 1 1 d . . . . .
O13D O 0.22985(11) 0.61273(11) 0.46524(9) 0.0314(5) Uani 1 1 d . . . . .
O14D O 0.21708(11) 0.85749(13) 0.35014(10) 0.0400(6) Uani 1 1 d . . . . .
O15D O 0.11743(10) 0.55688(12) 0.38364(9) 0.0305(5) Uani 1 1 d . . . . .
O16D O 0.10900(10) 0.79331(12) 0.26582(10) 0.0327(6) Uani 1 1 d . . . . .
N1D N 0.08950(13) 0.50670(14) 0.17797(11) 0.0328(7) Uani 1 1 d . . . . .
N2D N 0.07615(13) 0.60591(14) 0.12947(11) 0.0326(7) Uani 1 1 d . . . . .
N3D N 0.14940(15) 0.46532(15) 0.12567(12) 0.0374(7) Uani 1 1 d . . . . .
N4D N 0.13828(14) 0.56556(15) 0.07867(12) 0.0354(7) Uani 1 1 d . . . . .
N5D N 0.22282(15) 0.43904(16) 0.09438(13) 0.0424(8) Uani 1 1 d . . . . .
N6D N 0.21551(14) 0.54241(15) 0.05198(12) 0.0379(7) Uani 1 1 d . . . . .
N7D N 0.32309(15) 0.43808(16) 0.09788(13) 0.0426(8) Uani 1 1 d . . . . .
N8D N 0.31497(15) 0.53986(16) 0.05274(12) 0.0408(8) Uani 1 1 d . . . . .
N9D N 0.41263(16) 0.45663(17) 0.13120(13) 0.0461(9) Uani 1 1 d . . . . .
N10D N 0.40469(14) 0.56022(16) 0.08854(13) 0.0400(8) Uani 1 1 d . . . . .
N11D N 0.48795(16) 0.50289(18) 0.19337(14) 0.0471(9) Uani 1 1 d . . . . .
N12D N 0.48583(15) 0.60292(18) 0.14825(13) 0.0442(8) Uani 1 1 d . . . . .
N13D N 0.53813(15) 0.54658(18) 0.26382(13) 0.0455(8) Uani 1 1 d . U . . .
N14D N 0.53006(14) 0.64862(19) 0.22026(13) 0.0445(8) Uani 1 1 d . . . . .
N15D N 0.54383(13) 0.60463(18) 0.34076(12) 0.0411(8) Uani 1 1 d . . . . .
N16D N 0.54411(14) 0.7082(2) 0.29884(13) 0.0459(9) Uani 1 1 d . . . . .
N17D N 0.51416(14) 0.65163(16) 0.40299(12) 0.0379(7) Uani 1 1 d . . . . .
N18D N 0.51259(14) 0.75309(17) 0.35957(13) 0.0428(8) Uani 1 1 d . . . . .
N19D N 0.45012(13) 0.68769(15) 0.45351(12) 0.0360(7) Uani 1 1 d . . . . .
N20D N 0.44207(14) 0.78646(16) 0.40538(12) 0.0373(7) Uani 1 1 d . . . . .
N21D N 0.36707(13) 0.70744(14) 0.47065(11) 0.0326(7) Uani 1 1 d . . . . .
N22D N 0.36144(13) 0.80737(15) 0.42597(11) 0.0339(7) Uani 1 1 d . . . . .
N23D N 0.26776(13) 0.71338(14) 0.47120(11) 0.0312(6) Uani 1 1 d . . . . .
N24D N 0.26221(13) 0.81531(15) 0.42707(11) 0.0329(7) Uani 1 1 d . . . . .
N25D N 0.17511(13) 0.70306(14) 0.44917(11) 0.0300(6) Uani 1 1 d . . . . .
N26D N 0.17051(13) 0.80054(14) 0.40053(11) 0.0320(7) Uani 1 1 d . . . . .
N27D N 0.09210(13) 0.66202(14) 0.38909(11) 0.0308(6) Uani 1 1 d . . . . .
N28D N 0.08951(13) 0.75927(14) 0.34078(11) 0.0312(6) Uani 1 1 d . . . . .
N29D N 0.05780(12) 0.61029(14) 0.31847(11) 0.0296(6) Uani 1 1 d . . . . .
N30D N 0.05100(13) 0.70837(14) 0.27049(12) 0.0327(7) Uani 1 1 d . . . . .
N31D N 0.06025(13) 0.55485(14) 0.24011(11) 0.0312(7) Uani 1 1 d . . . . .
N32D N 0.04668(13) 0.65299(15) 0.19171(11) 0.0332(7) Uani 1 1 d . . . . .
C1D C 0.09221(15) 0.50561(17) 0.22852(14) 0.0307(8) Uani 1 1 d . . . . .
C2D C 0.03007(15) 0.58762(18) 0.19533(13) 0.0323(8) Uani 1 1 d . . . . .
H2D H -0.011552 0.583493 0.190957 0.039 Uiso 1 1 calc R U . . .
C3D C 0.06911(15) 0.66324(18) 0.15033(13) 0.0316(8) Uani 1 1 d . . . . .
C4D C 0.05083(16) 0.55441(18) 0.15206(13) 0.0326(8) Uani 1 1 d . . . . .
H4D H 0.018941 0.534619 0.127195 0.039 Uiso 1 1 calc R U . . .
C5D C 0.10416(17) 0.45223(17) 0.15113(14) 0.0354(8) Uani 1 1 d . . . . .
H5DA H 0.070487 0.438247 0.125884 0.043 Uiso 1 1 calc R U . . .
H5DB H 0.115713 0.416872 0.175220 0.043 Uiso 1 1 calc R U . . .
C6D C 0.08801(17) 0.60108(19) 0.07984(14) 0.0357(8) Uani 1 1 d . . . . .
H6DA H 0.055637 0.580508 0.056870 0.043 Uiso 1 1 calc R U . . .
H6DB H 0.091771 0.644482 0.066936 0.043 Uiso 1 1 calc R U . . .
C7D C 0.13782(18) 0.49673(18) 0.07658(14) 0.0363(8) Uani 1 1 d . . . . .
H7D H 0.102623 0.480215 0.053937 0.044 Uiso 1 1 calc R U . . .
C8D C 0.19581(18) 0.42636(19) 0.13210(15) 0.0406(9) Uani 1 1 d . . . . .
C9D C 0.18138(17) 0.59099(18) 0.05992(13) 0.0353(8) Uani 1 1 d . . . . .
C10D C 0.19052(18) 0.48076(18) 0.05606(15) 0.0397(9) Uani 1 1 d . . . . .
H10D H 0.180006 0.459011 0.022622 0.048 Uiso 1 1 calc R U . . .
C11D C 0.2702(2) 0.40238(19) 0.08696(17) 0.0462(10) Uani 1 1 d . . . . .
H11A H 0.262467 0.387501 0.051606 0.055 Uiso 1 1 calc R U . . .
H11B H 0.274404 0.364372 0.108926 0.055 Uiso 1 1 calc R U . . .
C12D C 0.25836(18) 0.5509(2) 0.02398(14) 0.0399(9) Uani 1 1 d . . . . .
H12A H 0.255904 0.594819 0.010631 0.048 Uiso 1 1 calc R U . . .
H12B H 0.250659 0.521522 -0.005164 0.048 Uiso 1 1 calc R U . . .
C13D C 0.34042(19) 0.4776(2) 0.06001(16) 0.0433(10) Uani 1 1 d . . . . .
H13D H 0.335972 0.454496 0.027303 0.052 Uiso 1 1 calc R U . . .
C14D C 0.36627(19) 0.42361(19) 0.13647(16) 0.0430(10) Uani 1 1 d . . . . .
C15D C 0.35415(17) 0.5871(2) 0.06394(14) 0.0366(9) Uani 1 1 d . . . . .
C16D C 0.40224(19) 0.49178(19) 0.08329(16) 0.0421(9) Uani 1 1 d . . . . .
H16D H 0.427100 0.476382 0.061249 0.050 Uiso 1 1 calc R U . . .
C17D C 0.4678(2) 0.4477(2) 0.16218(17) 0.0499(11) Uani 1 1 d . . . . .
H17A H 0.494208 0.438516 0.140388 0.060 Uiso 1 1 calc R U . . .
H17B H 0.467440 0.410361 0.184211 0.060 Uiso 1 1 calc R U . . .
C18D C 0.45637(18) 0.5962(2) 0.09587(16) 0.0446(10) Uani 1 1 d . . . . .
H18A H 0.447685 0.639155 0.081238 0.054 Uiso 1 1 calc R U . . .
H18B H 0.481668 0.575152 0.077190 0.054 Uiso 1 1 calc R U . . .
C19D C 0.52004(17) 0.5525(2) 0.17595(17) 0.0445(10) Uani 1 1 d . . . . .
H19D H 0.546478 0.534458 0.156405 0.053 Uiso 1 1 calc R U . . .
C20D C 0.5031(2) 0.4976(2) 0.24549(16) 0.0480(11) Uani 1 1 d . U . . .
C21D C 0.49605(17) 0.6603(2) 0.17313(16) 0.0422(10) Uani 1 1 d . . . . .
C22D C 0.55198(17) 0.5847(2) 0.22464(16) 0.0454(10) Uani 1 1 d . . . . .
H22D H 0.593417 0.584573 0.226841 0.054 Uiso 1 1 calc R U . . .
C23D C 0.5647(2) 0.5527(2) 0.31603(16) 0.0511(11) Uani 1 1 d . . . . .
H23A H 0.605593 0.558526 0.319290 0.061 Uiso 1 1 calc R U . . .
H23B H 0.559312 0.512661 0.333452 0.061 Uiso 1 1 calc R U . . .
C24D C 0.55906(18) 0.7004(2) 0.25016(17) 0.0475(10) Uani 1 1 d . . . . .
H24A H 0.550475 0.740413 0.230801 0.057 Uiso 1 1 calc R U . . .
H24B H 0.600069 0.693049 0.256035 0.057 Uiso 1 1 calc R U . . .
C25D C 0.56734(17) 0.6673(2) 0.34205(17) 0.0464(10) Uani 1 1 d . . . . .
H25D H 0.609331 0.665920 0.349091 0.056 Uiso 1 1 calc R U . . .
C26D C 0.51621(17) 0.5953(2) 0.37857(16) 0.0444(10) Uani 1 1 d . . . . .
C27D C 0.51480(16) 0.7577(2) 0.31010(16) 0.0400(9) Uani 1 1 d . . . . .
C28D C 0.54648(16) 0.7010(2) 0.38534(16) 0.0434(10) Uani 1 1 d . . . . .
H28D H 0.578357 0.716401 0.412565 0.052 Uiso 1 1 calc R U . . .
C29D C 0.50029(17) 0.6534(2) 0.45202(15) 0.0423(9) Uani 1 1 d . . . . .
H29A H 0.496208 0.609190 0.463149 0.051 Uiso 1 1 calc R U . . .
H29B H 0.532080 0.672925 0.476432 0.051 Uiso 1 1 calc R U . . .
C30D C 0.49091(18) 0.8039(2) 0.38601(17) 0.0443(10) Uani 1 1 d . . . . .
H30A H 0.480734 0.840430 0.362796 0.053 Uiso 1 1 calc R U . . .
H30B H 0.521211 0.818170 0.414506 0.053 Uiso 1 1 calc R U . . .
C31D C 0.44805(16) 0.75705(19) 0.45469(14) 0.0359(8) Uani 1 1 d . . . . .
H31D H 0.480296 0.775344 0.480064 0.043 Uiso 1 1 calc R U . . .
C32D C 0.40344(16) 0.66088(19) 0.46377(14) 0.0347(8) Uani 1 1 d . . . . .
C33D C 0.39316(17) 0.81896(19) 0.39144(14) 0.0373(9) Uani 1 1 d . . . . .
C34D C 0.39133(15) 0.77032(18) 0.46837(14) 0.0337(8) Uani 1 1 d . . . . .
H34D H 0.395968 0.793881 0.500913 0.040 Uiso 1 1 calc R U . . .
C35D C 0.32417(16) 0.69657(18) 0.49883(14) 0.0341(8) Uani 1 1 d . . . . .
H35A H 0.333475 0.721761 0.530303 0.041 Uiso 1 1 calc R U . . .
H35B H 0.324639 0.651092 0.508299 0.041 Uiso 1 1 calc R U . . .
C36D C 0.31537(17) 0.84872(18) 0.43056(15) 0.0371(8) Uani 1 1 d . . . . .
H36A H 0.310218 0.881317 0.403706 0.045 Uiso 1 1 calc R U . . .
H36B H 0.325469 0.871012 0.463352 0.045 Uiso 1 1 calc R U . . .
C37D C 0.24794(15) 0.77842(17) 0.46735(13) 0.0300(7) Uani 1 1 d . . . . .
H37D H 0.258875 0.801020 0.500402 0.036 Uiso 1 1 calc R U . . .
C38D C 0.22498(15) 0.67021(17) 0.46177(12) 0.0287(7) Uani 1 1 d . . . . .
C39D C 0.21698(16) 0.82682(17) 0.38909(13) 0.0323(8) Uani 1 1 d . . . . .
C40D C 0.18305(15) 0.77106(17) 0.44998(13) 0.0317(8) Uani 1 1 d . . . . .
H40D H 0.162977 0.792516 0.473559 0.038 Uiso 1 1 calc R U . . .
C41D C 0.12072(15) 0.67196(18) 0.44181(13) 0.0304(7) Uani 1 1 d . . . . .
H41A H 0.096132 0.697897 0.458216 0.036 Uiso 1 1 calc R U . . .
H41B H 0.125927 0.630173 0.458958 0.036 Uiso 1 1 calc R U . . .
C42D C 0.11437(15) 0.81247(17) 0.37157(14) 0.0317(8) Uani 1 1 d . . . . .
H42A H 0.115249 0.849647 0.349485 0.038 Uiso 1 1 calc R U . . .
H42B H 0.090143 0.823560 0.394913 0.038 Uiso 1 1 calc R U . . .
C43D C 0.05798(15) 0.70916(18) 0.35826(14) 0.0315(8) Uani 1 1 d . . . . .
H43D H 0.028376 0.726510 0.374602 0.038 Uiso 1 1 calc R U . . .
C44D C 0.09239(14) 0.60463(17) 0.36601(13) 0.0288(7) Uani 1 1 d . . . . .
C45D C 0.08595(14) 0.75768(17) 0.29009(14) 0.0297(7) Uani 1 1 d . . . . .
C46D C 0.03218(15) 0.67206(17) 0.30931(13) 0.0310(8) Uani 1 1 d . . . . .
H46D H -0.009745 0.669792 0.302866 0.037 Uiso 1 1 calc R U . . .
C47D C 0.04007(16) 0.55555(18) 0.28681(14) 0.0322(8) Uani 1 1 d . . . . .
H47A H -0.001525 0.554103 0.278103 0.039 Uiso 1 1 calc R U . . .
H47B H 0.053580 0.516644 0.306258 0.039 Uiso 1 1 calc R U . . .
C48D C 0.02479(17) 0.70399(19) 0.21692(14) 0.0370(8) Uani 1 1 d . . . . .
H48A H -0.016177 0.697781 0.212865 0.044 Uiso 1 1 calc R U . . .
H48B H 0.030436 0.744699 0.200510 0.044 Uiso 1 1 calc R U . . .
N1B N 0.21508(14) 0.48678(16) 0.57441(12) 0.0391(7) Uani 1 1 d . . . . .
N2B N 0.22315(13) 0.49437(15) 0.41683(11) 0.0346(7) Uani 1 1 d . . . . .
H2B H 0.200337 0.534166 0.414904 0.042 Uiso 1 1 calc R U . . .
C1B C 0.19105(17) 0.54987(19) 0.57312(14) 0.0356(8) Uani 1 1 d . . . . .
C2B C 0.13309(18) 0.5600(2) 0.56351(14) 0.0397(9) Uani 1 1 d . . . . .
H2BA H 0.108066 0.524836 0.557484 0.048 Uiso 1 1 calc R U . . .
C3B C 0.11220(19) 0.6205(2) 0.56275(15) 0.0437(10) Uani 1 1 d . . . . .
H3B H 0.072742 0.627134 0.556468 0.052 Uiso 1 1 calc R U . . .
C4B C 0.1488(2) 0.6728(2) 0.57120(14) 0.0478(11) Uani 1 1 d . . . . .
H4B H 0.134412 0.714815 0.570624 0.057 Uiso 1 1 calc R U . . .
C5B C 0.2055(2) 0.6626(2) 0.58026(14) 0.0427(10) Uani 1 1 d . . . . .
H5B H 0.230241 0.698112 0.585972 0.051 Uiso 1 1 calc R U . . .
C6B C 0.22794(18) 0.6018(2) 0.58135(14) 0.0381(9) Uani 1 1 d . . . . .
C7B C 0.28922(18) 0.5893(2) 0.59268(16) 0.0436(10) Uani 1 1 d . . . . .
H7BA H 0.309516 0.629366 0.589887 0.052 Uiso 1 1 calc R U . . .
H7BB H 0.297784 0.558882 0.567703 0.052 Uiso 1 1 calc R U . . .
C8B C 0.30962(19) 0.5618(2) 0.64571(17) 0.0510(11) Uani 1 1 d . . . . .
H8BA H 0.350536 0.553977 0.651264 0.061 Uiso 1 1 calc R U . . .
H8BB H 0.304258 0.594709 0.670178 0.061 Uiso 1 1 calc R U . . .
C9B C 0.28186(18) 0.5006(2) 0.65795(16) 0.0474(11) Uani 1 1 d . . . . .
C10B C 0.3011(2) 0.4779(3) 0.70722(19) 0.0630(15) Uani 1 1 d . . . . .
H10B H 0.327983 0.502562 0.730073 0.076 Uiso 1 1 calc R U . . .
C11B C 0.2836(2) 0.4229(4) 0.7238(2) 0.0765(19) Uani 1 1 d . . . . .
H11E H 0.297149 0.409515 0.757682 0.092 Uiso 1 1 calc R U . . .
C12B C 0.2447(3) 0.3857(3) 0.6898(2) 0.0707(18) Uani 1 1 d . . . . .
H12E H 0.232926 0.345840 0.700135 0.085 Uiso 1 1 calc R U . . .
C13B C 0.2238(2) 0.4070(2) 0.64159(19) 0.0565(12) Uani 1 1 d . . . . .
H13B H 0.197332 0.381611 0.618933 0.068 Uiso 1 1 calc R U . . .
C14B C 0.2406(2) 0.4653(2) 0.62522(16) 0.0478(11) Uani 1 1 d . . . . .
C15B C 0.1840(2) 0.4410(2) 0.53989(18) 0.0467(10) Uani 1 1 d . . . . .
H15E H 0.146734 0.434445 0.547724 0.056 Uiso 1 1 calc R U . . .
H15F H 0.204189 0.399808 0.544645 0.056 Uiso 1 1 calc R U . . .
C16B C 0.17567(17) 0.46151(19) 0.48478(16) 0.0394(9) Uani 1 1 d . . . . .
H16F H 0.151827 0.429810 0.462979 0.047 Uiso 1 1 calc R U . . .
H16G H 0.155711 0.502814 0.480020 0.047 Uiso 1 1 calc R U . . .
C17B C 0.23061(16) 0.46791(18) 0.46884(14) 0.0346(8) Uani 1 1 d . . . . .
H17G H 0.255973 0.496108 0.492848 0.042 Uiso 1 1 calc R U . . .
H17H H 0.248681 0.425606 0.470204 0.042 Uiso 1 1 calc R U . . .
C18B C 0.19323(19) 0.4503(2) 0.37714(16) 0.0465(10) Uani 1 1 d . . . . .
H18I H 0.216006 0.411960 0.376806 0.070 Uiso 1 1 calc R U . . .
H18J H 0.186985 0.471285 0.344262 0.070 Uiso 1 1 calc R U . . .
H18K H 0.156954 0.438420 0.384173 0.070 Uiso 1 1 calc R U . . .
C19B C 0.27956(17) 0.5118(2) 0.40680(15) 0.0397(9) Uani 1 1 d . . . . .
H19H H 0.299588 0.539904 0.433588 0.060 Uiso 1 1 calc R U . . .
H19I H 0.274042 0.533676 0.374316 0.060 Uiso 1 1 calc R U . . .
H19J H 0.301689 0.473081 0.405986 0.060 Uiso 1 1 calc R U . . .

loop_
_atom_site_aniso_label
_atom_site_aniso_U_11
_atom_site_aniso_U_22
_atom_site_aniso_U_33
_atom_site_aniso_U_23
_atom_site_aniso_U_13
_atom_site_aniso_U_12
N1C 0.0326(16) 0.0376(17) 0.0405(18) -0.0038(14) 0.0134(14) 0.0073(14)
N2C 0.103(4) 0.074(3) 0.097(4) 0.024(3) 0.047(3) 0.045(3)
C1C 0.0347(19) 0.0257(17) 0.0305(18) 0.0031(14) 0.0114(15) 0.0007(14)
C2C 0.034(2) 0.037(2) 0.0357(19) -0.0080(16) 0.0105(16) -0.0071(16)
C3C 0.0280(19) 0.051(2) 0.040(2) 0.0012(18) 0.0111(16) -0.0027(17)
C4C 0.039(2) 0.046(2) 0.0334(19) 0.0037(17) 0.0178(17) 0.0066(17)
C5C 0.048(2) 0.0316(18) 0.0230(17) -0.0018(14) 0.0092(16) -0.0042(16)
C6C 0.0273(18) 0.0340(19) 0.0345(19) 0.0048(15) 0.0063(15) -0.0011(15)
C7C 0.033(2) 0.067(3) 0.044(2) 0.000(2) 0.0005(18) -0.005(2)
C8C 0.033(2) 0.108(5) 0.055(3) 0.011(3) 0.007(2) -0.015(3)
C9C 0.030(2) 0.092(4) 0.039(2) 0.006(2) 0.0125(18) -0.011(2)
C10C 0.044(3) 0.095(4) 0.048(3) 0.005(3) 0.015(2) -0.028(3)
C11C 0.051(3) 0.064(3) 0.054(3) 0.010(2) 0.029(2) -0.005(2)
C12C 0.041(2) 0.054(2) 0.036(2) 0.0024(18) 0.0167(18) 0.0103(19)
C13C 0.039(2) 0.050(2) 0.035(2) -0.0110(18) 0.0111(17) 0.0051(18)
C14C 0.0319(19) 0.050(2) 0.037(2) -0.0040(17) 0.0183(16) 0.0065(17)
C15C 0.069(3) 0.041(2) 0.048(2) -0.0064(19) 0.016(2) 0.011(2)
C16C 0.094(4) 0.037(2) 0.064(3) -0.007(2) 0.032(3) 0.012(2)
C17C 0.074(4) 0.054(3) 0.075(4) 0.020(3) 0.029(3) 0.024(3)
C18C 0.120(5) 0.044(3) 0.105(5) 0.020(3) 0.075(4) 0.034(3)
C19C 0.104(5) 0.104(5) 0.086(5) 0.034(4) 0.029(4) 0.027(4)
N1A 0.0289(16) 0.0369(17) 0.0387(17) 0.0011(13) 0.0119(13) 0.0070(13)
N2A 0.0256(15) 0.0339(16) 0.0320(15) 0.0018(12) 0.0100(12) 0.0036(12)
C1A 0.039(2) 0.038(2) 0.049(2) 0.0127(18) 0.0142(18) 0.0156(17)
C2A 0.055(3) 0.045(2) 0.050(2) 0.015(2) 0.022(2) 0.029(2)
C3A 0.075(4) 0.057(3) 0.064(3) 0.020(2) 0.030(3) 0.045(3)
C4A 0.045(3) 0.060(3) 0.073(3) 0.019(3) 0.034(2) 0.026(2)
C5A 0.045(3) 0.054(3) 0.080(4) 0.017(3) 0.021(2) 0.021(2)
C6A 0.042(2) 0.036(2) 0.067(3) 0.019(2) 0.018(2) 0.0154(18)
C7A 0.031(2) 0.039(2) 0.062(3) -0.0005(19) 0.0141(19) 0.0035(17)
C8A 0.058(3) 0.054(3) 0.052(3) -0.004(2) 0.014(2) 0.009(2)
C9A 0.040(2) 0.060(3) 0.048(2) 0.001(2) 0.0210(19) 0.015(2)
C10A 0.035(2) 0.073(3) 0.048(3) 0.004(2) 0.0102(19) 0.017(2)
C11A 0.050(3) 0.073(3) 0.064(3) 0.011(3) 0.023(2) 0.021(3)
C12A 0.054(3) 0.073(3) 0.057(3) 0.018(3) 0.025(2) 0.023(3)
C13A 0.055(3) 0.052(3) 0.046(2) 0.019(2) 0.023(2) 0.021(2)
C14A 0.031(2) 0.061(3) 0.036(2) -0.0070(19) 0.0150(17) 0.0140(18)
C15A 0.036(2) 0.0312(19) 0.041(2) 0.0050(16) 0.0097(17) 0.0008(16)
C16A 0.0332(19) 0.037(2) 0.039(2) 0.0075(16) 0.0068(16) 0.0042(16)
C17A 0.0266(17) 0.0360(19) 0.0312(18) 0.0076(15) 0.0082(14) 0.0020(15)
C18A 0.0296(19) 0.043(2) 0.040(2) 0.0032(17) 0.0093(16) 0.0026(16)
C19A 0.040(2) 0.038(2) 0.042(2) -0.0019(17) 0.0115(17) 0.0048(17)
O1D 0.0343(13) 0.0346(13) 0.0299(13) 0.0033(11) 0.0040(11) -0.0059(11)
O2D 0.0449(15) 0.0337(14) 0.0377(14) 0.0075(11) 0.0115(12) -0.0016(12)
O3D 0.069(2) 0.0364(15) 0.0506(17) 0.0151(13) 0.0265(16) 0.0110(14)
O4D 0.0462(16) 0.0343(14) 0.0352(14) 0.0060(11) 0.0082(12) -0.0002(12)
O5D 0.081(2) 0.0364(15) 0.0446(17) 0.0081(13) 0.0287(16) 0.0155(15)
O6D 0.0450(15) 0.0359(14) 0.0351(14) 0.0095(11) 0.0161(12) 0.0051(12)
O7D 0.076(2) 0.0508(19) 0.0522(19) 0.0164(15) 0.0210(17) 0.0207(17)
O8D 0.0464(17) 0.0468(17) 0.0535(18) 0.0170(14) 0.0154(14) 0.0008(14)
O9D 0.0593(19) 0.0461(17) 0.0527(18) 0.0059(14) 0.0244(15) 0.0067(15)
O10D 0.0424(16) 0.0502(17) 0.0494(17) 0.0046(14) 0.0096(13) -0.0125(14)
O11D 0.0479(17) 0.0346(15) 0.0606(19) -0.0043(13) 0.0202(14) -0.0039(13)
O12D 0.0458(16) 0.0564(18) 0.0358(15) 0.0110(13) 0.0092(13) -0.0085(14)
O13D 0.0378(14) 0.0286(13) 0.0294(13) -0.0005(10) 0.0106(11) -0.0022(10)
O14D 0.0380(15) 0.0442(15) 0.0364(14) 0.0123(12) 0.0057(12) -0.0047(12)
O15D 0.0302(13) 0.0319(13) 0.0307(13) 0.0000(10) 0.0099(10) -0.0007(10)
O16D 0.0316(13) 0.0294(13) 0.0402(14) 0.0050(11) 0.0144(11) 0.0052(10)
N1D 0.0381(17) 0.0317(16) 0.0293(15) 0.0004(12) 0.0092(13) -0.0047(13)
N2D 0.0401(17) 0.0315(16) 0.0260(15) 0.0021(12) 0.0071(13) -0.0018(13)
N3D 0.051(2) 0.0316(16) 0.0308(16) -0.0026(13) 0.0128(14) -0.0020(14)
N4D 0.0430(18) 0.0324(16) 0.0330(16) 0.0024(13) 0.0133(14) -0.0018(14)
N5D 0.052(2) 0.0376(18) 0.0417(19) 0.0084(15) 0.0193(16) 0.0051(16)
N6D 0.0446(19) 0.0340(17) 0.0362(17) 0.0057(14) 0.0115(14) 0.0015(14)
N7D 0.051(2) 0.0381(18) 0.0425(19) 0.0078(15) 0.0192(16) 0.0080(16)
N8D 0.048(2) 0.0385(18) 0.0376(18) 0.0064(14) 0.0136(15) 0.0082(15)
N9D 0.055(2) 0.0433(19) 0.0409(19) 0.0084(15) 0.0142(17) 0.0171(17)
N10D 0.0429(19) 0.0423(18) 0.0394(18) 0.0116(14) 0.0192(15) 0.0139(15)
N11D 0.050(2) 0.047(2) 0.046(2) 0.0055(16) 0.0125(17) 0.0144(17)
N12D 0.0413(19) 0.055(2) 0.0382(18) 0.0146(16) 0.0126(15) 0.0083(16)
N13D 0.044(2) 0.053(2) 0.0419(19) 0.0089(16) 0.0136(16) 0.0181(17)
N14D 0.0307(17) 0.062(2) 0.0428(19) 0.0144(17) 0.0134(15) 0.0045(16)
N15D 0.0305(17) 0.057(2) 0.0361(17) 0.0047(15) 0.0090(14) 0.0083(15)
N16D 0.0282(17) 0.074(3) 0.0395(18) 0.0108(17) 0.0157(14) 0.0011(17)
N17D 0.0362(17) 0.0456(19) 0.0339(17) 0.0026(14) 0.0122(14) 0.0003(15)
N18D 0.0386(18) 0.050(2) 0.0414(19) 0.0076(16) 0.0120(15) -0.0052(16)
N19D 0.0364(17) 0.0380(17) 0.0341(16) -0.0033(13) 0.0090(14) -0.0020(14)
N20D 0.0380(18) 0.0393(18) 0.0357(17) 0.0046(14) 0.0105(14) -0.0076(14)
N21D 0.0337(16) 0.0315(16) 0.0339(16) 0.0007(13) 0.0105(13) -0.0011(13)
N22D 0.0348(17) 0.0372(17) 0.0282(15) 0.0024(13) 0.0044(13) -0.0068(13)
N23D 0.0324(16) 0.0300(15) 0.0313(15) -0.0019(12) 0.0076(13) -0.0018(13)
N24D 0.0313(16) 0.0353(16) 0.0310(16) 0.0052(13) 0.0046(13) -0.0058(13)
N25D 0.0335(16) 0.0326(16) 0.0254(14) 0.0006(12) 0.0098(12) 0.0001(13)
N26D 0.0350(16) 0.0286(15) 0.0324(16) 0.0021(12) 0.0079(13) 0.0013(13)
N27D 0.0330(16) 0.0337(16) 0.0260(15) -0.0002(12) 0.0075(12) 0.0004(13)
N28D 0.0311(15) 0.0303(15) 0.0342(16) -0.0016(13) 0.0115(13) 0.0009(12)
N29D 0.0267(15) 0.0337(16) 0.0295(15) -0.0018(12) 0.0085(12) -0.0040(12)
N30D 0.0354(16) 0.0310(16) 0.0341(16) 0.0011(13) 0.0129(13) 0.0019(13)
N31D 0.0336(16) 0.0348(16) 0.0257(15) 0.0009(12) 0.0075(12) -0.0062(13)
N32D 0.0396(17) 0.0347(16) 0.0266(15) 0.0001(12) 0.0102(13) -0.0051(13)
C1D 0.0295(18) 0.0284(18) 0.0334(18) -0.0021(15) 0.0052(15) -0.0117(15)
C2D 0.0294(18) 0.0361(19) 0.0307(18) 0.0003(15) 0.0055(15) -0.0031(15)
C3D 0.0288(18) 0.0350(19) 0.0292(18) 0.0033(15) 0.0029(14) -0.0055(15)
C4D 0.0324(19) 0.037(2) 0.0270(18) -0.0013(15) 0.0049(15) -0.0063(15)
C5D 0.049(2) 0.0293(18) 0.0300(18) 0.0017(15) 0.0127(17) -0.0078(16)
C6D 0.043(2) 0.037(2) 0.0275(18) 0.0047(15) 0.0096(16) 0.0007(17)
C7D 0.049(2) 0.0318(19) 0.0292(18) 0.0012(15) 0.0111(17) -0.0042(17)
C8D 0.051(2) 0.032(2) 0.039(2) 0.0026(17) 0.0122(18) 0.0003(18)
C9D 0.045(2) 0.037(2) 0.0216(17) 0.0067(15) 0.0030(15) -0.0015(17)
C10D 0.056(3) 0.0315(19) 0.034(2) -0.0019(16) 0.0144(18) 0.0011(18)
C11D 0.065(3) 0.0268(19) 0.052(2) 0.0043(17) 0.023(2) 0.0071(19)
C12D 0.052(2) 0.040(2) 0.0286(19) 0.0094(16) 0.0117(17) 0.0010(18)
C13D 0.059(3) 0.039(2) 0.038(2) 0.0035(17) 0.025(2) 0.0098(19)
C14D 0.058(3) 0.031(2) 0.045(2) 0.0038(17) 0.022(2) 0.0166(19)
C15D 0.041(2) 0.047(2) 0.0260(18) 0.0066(16) 0.0162(16) 0.0065(18)
C16D 0.052(2) 0.036(2) 0.043(2) 0.0103(17) 0.0212(19) 0.0164(18)
C17D 0.060(3) 0.043(2) 0.048(2) 0.0059(19) 0.014(2) 0.027(2)
C18D 0.041(2) 0.056(3) 0.041(2) 0.0146(19) 0.0175(18) 0.0087(19)
C19D 0.037(2) 0.051(2) 0.051(2) 0.008(2) 0.0199(19) 0.0207(19)
C20D 0.058(3) 0.053(3) 0.040(2) 0.014(2) 0.026(2) 0.033(2)
C21D 0.033(2) 0.055(3) 0.044(2) 0.011(2) 0.0182(17) 0.0016(18)
C22D 0.0277(19) 0.068(3) 0.042(2) 0.010(2) 0.0120(17) 0.0128(19)
C23D 0.048(3) 0.067(3) 0.042(2) 0.012(2) 0.016(2) 0.025(2)
C24D 0.035(2) 0.063(3) 0.050(2) 0.005(2) 0.0211(19) -0.008(2)
C25D 0.0237(19) 0.067(3) 0.049(2) 0.012(2) 0.0089(17) 0.0015(19)
C26D 0.030(2) 0.064(3) 0.041(2) 0.012(2) 0.0122(17) 0.0152(19)
C27D 0.0293(19) 0.045(2) 0.047(2) 0.0036(19) 0.0103(17) -0.0086(17)
C28D 0.0228(18) 0.067(3) 0.041(2) 0.004(2) 0.0067(16) -0.0020(18)
C29D 0.036(2) 0.052(2) 0.037(2) 0.0038(18) 0.0040(17) -0.0010(18)
C30D 0.038(2) 0.045(2) 0.051(2) -0.0020(19) 0.0134(19) -0.0117(18)
C31D 0.0325(19) 0.040(2) 0.0331(19) -0.0062(16) 0.0027(15) -0.0085(16)
C32D 0.035(2) 0.038(2) 0.0302(18) -0.0010(15) 0.0063(15) -0.0018(16)
C33D 0.040(2) 0.040(2) 0.0308(19) -0.0004(16) 0.0049(16) -0.0101(17)
C34D 0.0330(19) 0.038(2) 0.0291(18) -0.0028(15) 0.0044(15) -0.0058(16)
C35D 0.040(2) 0.0345(19) 0.0284(18) 0.0047(15) 0.0087(16) -0.0014(16)
C36D 0.041(2) 0.0326(19) 0.036(2) 0.0032(16) 0.0054(17) -0.0038(16)
C37D 0.0360(19) 0.0280(17) 0.0267(17) -0.0046(14) 0.0085(15) -0.0040(15)
C38D 0.0366(19) 0.0296(18) 0.0214(16) -0.0016(13) 0.0095(14) -0.0019(15)
C39D 0.039(2) 0.0304(18) 0.0270(18) -0.0022(14) 0.0069(15) -0.0015(15)
C40D 0.0346(19) 0.0336(19) 0.0284(18) -0.0064(14) 0.0101(15) 0.0005(15)
C41D 0.0344(19) 0.0341(18) 0.0252(17) -0.0001(14) 0.0122(14) -0.0010(15)
C42D 0.0337(19) 0.0287(18) 0.0332(18) -0.0003(14) 0.0087(15) 0.0051(15)
C43D 0.0243(17) 0.0359(19) 0.0361(19) 0.0000(15) 0.0105(15) 0.0013(15)
C44D 0.0249(17) 0.0335(19) 0.0313(18) 0.0038(15) 0.0133(14) -0.0081(15)
C45D 0.0247(17) 0.0299(18) 0.0357(19) 0.0006(15) 0.0094(15) 0.0064(14)
C46D 0.0297(18) 0.0347(19) 0.0310(18) 0.0004(15) 0.0116(15) 0.0010(15)
C47D 0.0317(19) 0.0329(19) 0.0334(19) -0.0002(15) 0.0103(15) -0.0102(15)
C48D 0.040(2) 0.037(2) 0.0329(19) 0.0020(16) 0.0070(16) 0.0075(17)
N1B 0.0432(19) 0.0387(18) 0.0388(18) 0.0088(14) 0.0160(15) 0.0085(15)
N2B 0.0378(17) 0.0361(17) 0.0292(15) -0.0011(13) 0.0059(13) 0.0034(14)
C1B 0.042(2) 0.039(2) 0.0304(18) 0.0072(15) 0.0177(16) 0.0021(17)
C2B 0.044(2) 0.050(2) 0.0283(19) 0.0036(17) 0.0160(17) 0.0044(19)
C3B 0.045(2) 0.058(3) 0.031(2) 0.0083(18) 0.0143(17) 0.016(2)
C4B 0.076(3) 0.047(2) 0.0210(18) 0.0020(16) 0.0121(19) 0.019(2)
C5B 0.061(3) 0.041(2) 0.0295(19) 0.0021(16) 0.0169(19) 0.001(2)
C6B 0.049(2) 0.045(2) 0.0238(17) -0.0010(16) 0.0143(16) 0.0006(18)
C7B 0.043(2) 0.050(2) 0.042(2) -0.0053(19) 0.0186(18) -0.0087(19)
C8B 0.041(2) 0.071(3) 0.044(2) 0.005(2) 0.0170(19) 0.010(2)
C9B 0.037(2) 0.068(3) 0.043(2) 0.009(2) 0.0209(19) 0.021(2)
C10B 0.041(2) 0.102(4) 0.053(3) 0.026(3) 0.023(2) 0.031(3)
C11B 0.059(3) 0.124(5) 0.054(3) 0.039(4) 0.030(3) 0.042(4)
C12B 0.075(4) 0.083(4) 0.069(4) 0.038(3) 0.049(3) 0.038(3)
C13B 0.064(3) 0.060(3) 0.055(3) 0.018(2) 0.033(2) 0.015(2)
C14B 0.057(3) 0.053(3) 0.041(2) 0.016(2) 0.028(2) 0.024(2)
C15B 0.052(3) 0.034(2) 0.060(3) 0.0055(19) 0.023(2) 0.0015(18)
C16B 0.040(2) 0.0302(19) 0.048(2) -0.0024(17) 0.0114(18) -0.0053(16)
C17B 0.038(2) 0.0310(19) 0.0329(19) 0.0025(15) 0.0041(16) 0.0011(16)
C18B 0.049(2) 0.046(2) 0.041(2) -0.0121(19) 0.0022(19) 0.0052(19)
C19B 0.044(2) 0.039(2) 0.040(2) 0.0019(17) 0.0179(18) 0.0014(18)

loop_
_atom_type_symbol
_atom_type_description
_atom_type_scat_dispersion_real
_atom_type_scat_dispersion_imag
_atom_type_scat_source
C C 0.0181 0.0091 'International Tables Vol C Tables 4.2.6.8 and 6.1.1.4'
H H 0.0000 0.0000 'International Tables Vol C Tables 4.2.6.8 and 6.1.1.4'
N N 0.0311 0.0180 'International Tables Vol C Tables 4.2.6.8 and 6.1.1.4'
O O 0.0492 0.0322 'International Tables Vol C Tables 4.2.6.8 and 6.1.1.4'

loop_
_exptl_crystal_face_index_h
_exptl_crystal_face_index_k
_exptl_crystal_face_index_l
_exptl_crystal_face_perp_dist
2 14 -2 0.0879
-2 -14 2 0.0699
15 -2 0 0.0261
-15 2 0 0.0231
4 -13 0 0.0710
-4 13 0 0.0670
-5 -5 17 0.1458
0 -14 -2 0.0861
0 14 2 0.0741
3 5 -16 0.1730
-3 -5 16 0.1450
1 -3 -17 0.1649
-2 -6 -15 0.1474
-2 6 16 0.1270
2 -6 -16 0.1560

loop_
_geom_angle_atom_site_label_1
_geom_angle_atom_site_label_2
_geom_angle_atom_site_label_3
_geom_angle
_geom_angle_site_symmetry_1
_geom_angle_site_symmetry_3
_geom_angle_publ_flag
C1C N1C C15C 117.7(3) . . ?
C14C N1C C1C 108.5(3) . . ?
C14C N1C C15C 117.1(3) . . ?
C17C N2C H2C 109.0 . . ?
C17C N2C C19C 110.2(5) . . ?
C18C N2C H2C 109.0 . . ?
C18C N2C C17C 112.7(5) . . ?
C18C N2C C19C 106.9(5) . . ?
C19C N2C H2C 109.0 . . ?
C2C C1C N1C 121.1(3) . . ?
C2C C1C C6C 119.7(3) . . ?
C6C C1C N1C 118.9(3) . . ?
C1C C2C H2CA 119.6 . . ?
C3C C2C C1C 120.7(4) . . ?
C3C C2C H2CA 119.6 . . ?
C2C C3C H3C 119.6 . . ?
C2C C3C C4C 120.8(4) . . ?
C4C C3C H3C 119.6 . . ?
C3C C4C H4C 120.7 . . ?
C3C C4C C5C 118.6(3) . . ?
C5C C4C H4C 120.7 . . ?
C4C C5C H5C 119.2 . . ?
C6C C5C C4C 121.7(3) . . ?
C6C C5C H5C 119.2 . . ?
C1C C6C C7C 123.2(4) . . ?
C5C C6C C1C 118.4(3) . . ?
C5C C6C C7C 118.4(4) . . ?
C6C C7C H7CA 107.7 . . ?
C6C C7C H7CB 107.7 . . ?
C6C C7C C8C 118.3(4) . . ?
H7CA C7C H7CB 107.1 . . ?
C8C C7C H7CA 107.7 . . ?
C8C C7C H7CB 107.7 . . ?
C7C C8C H8CA 108.6 . . ?
C7C C8C H8CB 108.6 . . ?
H8CA C8C H8CB 107.6 . . ?
C9C C8C C7C 114.7(4) . . ?
C9C C8C H8CA 108.6 . . ?
C9C C8C H8CB 108.6 . . ?
C10C C9C C8C 125.6(5) . . ?
C10C C9C C14C 119.0(4) . . ?
C14C C9C C8C 115.3(4) . . ?
C9C C10C H10C 119.7 . . ?
C9C C10C C11C 120.6(5) . . ?
C11C C10C H10C 119.7 . . ?
C10C C11C H11C 119.8 . . ?
C12C C11C C10C 120.4(4) . . ?
C12C C11C H11C 119.8 . . ?
C11C C12C H12C 119.9 . . ?
C11C C12C C13C 120.3(4) . . ?
C13C C12C H12C 119.9 . . ?
C12C C13C H13C 119.7 . . ?
C12C C13C C14C 120.6(4) . . ?
C14C C13C H13C 119.7 . . ?
C9C C14C N1C 116.9(4) . . ?
C13C C14C N1C 123.8(4) . . ?
C13C C14C C9C 119.0(4) . . ?
N1C C15C H15A 109.5 . . ?
N1C C15C H15B 109.5 . . ?
N1C C15C C16C 110.8(4) . . ?
H15A C15C H15B 108.1 . . ?
C16C C15C H15A 109.5 . . ?
C16C C15C H15B 109.5 . . ?
C15C C16C H16A 109.6 . . ?
C15C C16C H16B 109.6 . . ?
H16A C16C H16B 108.1 . . ?
C17C C16C C15C 110.3(5) . . ?
C17C C16C H16A 109.6 . . ?
C17C C16C H16B 109.6 . . ?
N2C C17C H17C 108.7 . . ?
N2C C17C H17D 108.7 . . ?
C16C C17C N2C 114.2(5) . . ?
C16C C17C H17C 108.7 . . ?
C16C C17C H17D 108.7 . . ?
H17C C17C H17D 107.6 . . ?
N2C C18C H18C 109.5 . . ?
N2C C18C H18D 109.5 . . ?
N2C C18C H18E 109.5 . . ?
H18C C18C H18D 109.5 . . ?
H18C C18C H18E 109.5 . . ?
H18D C18C H18E 109.5 . . ?
N2C C19C H19A 109.5 . . ?
N2C C19C H19B 109.5 . . ?
N2C C19C H19C 109.5 . . ?
H19A C19C H19B 109.5 . . ?
H19A C19C H19C 109.5 . . ?
H19B C19C H19C 109.5 . . ?
C1A N1A C14A 118.7(3) . . ?
C1A N1A C15A 116.8(3) . . ?
C14A N1A C15A 115.8(3) . . ?
C17A N2A H2A 107.0 . . ?
C18A N2A H2A 107.0 . . ?
C18A N2A C17A 113.9(3) . . ?
C18A N2A C19A 110.6(3) . . ?
C19A N2A H2A 107.0 . . ?
C19A N2A C17A 111.0(3) . . ?
C2A C1A N1A 121.7(4) . . ?
C2A C1A C6A 121.8(4) . . ?
C6A C1A N1A 116.5(4) . . ?
C1A C2A H2AA 121.0 . . ?
C1A C2A C3A 117.9(5) . . ?
C3A C2A H2AA 121.0 . . ?
C2A C3A H3A 120.2 . . ?
C4A C3A C2A 119.6(5) . . ?
C4A C3A H3A 120.2 . . ?
C3A C4A H4A 119.0 . . ?
C3A C4A C5A 121.9(5) . . ?
C5A C4A H4A 119.0 . . ?
C4A C5A H5A 119.7 . . ?
C6A C5A C4A 120.5(5) . . ?
C6A C5A H5A 119.7 . . ?
C1A C6A C7A 119.7(4) . . ?
C5A C6A C1A 118.2(5) . . ?
C5A C6A C7A 122.1(5) . . ?
C6A C7A H7AA 109.3 . . ?
C6A C7A H7AB 109.3 . . ?
H7AA C7A H7AB 108.0 . . ?
C8A C7A C6A 111.6(3) . . ?
C8A C7A H7AA 109.3 . . ?
C8A C7A H7AB 109.3 . . ?
C7A C8A H8AA 107.8 . . ?
C7A C8A H8AB 107.8 . . ?
H8AA C8A H8AB 107.1 . . ?
C9A C8A C7A 118.1(4) . . ?
C9A C8A H8AA 107.8 . . ?
C9A C8A H8AB 107.8 . . ?
C10A C9A C8A 113.6(4) . . ?
C14A C9A C8A 125.4(4) . . ?
C14A C9A C10A 121.0(5) . . ?
C9A C10A H10A 120.3 . . ?
C11A C10A C9A 119.3(5) . . ?
C11A C10A H10A 120.3 . . ?
C10A C11A H11D 118.6 . . ?
C12A C11A C10A 122.9(5) . . ?
C12A C11A H11D 118.6 . . ?
C11A C12A H12D 122.4 . . ?
C11A C12A C13A 115.2(5) . . ?
C13A C12A H12D 122.4 . . ?
C12A C13A H13A 117.4 . . ?
C14A C13A C12A 125.3(5) . . ?
C14A C13A H13A 117.4 . . ?
C9A C14A N1A 125.3(4) . . ?
C9A C14A C13A 116.3(4) . . ?
C13A C14A N1A 118.4(4) . . ?
N1A C15A H15C 109.1 . . ?
N1A C15A H15D 109.1 . . ?
N1A C15A C16A 112.7(3) . . ?
H15C C15A H15D 107.8 . . ?
C16A C15A H15C 109.1 . . ?
C16A C15A H15D 109.1 . . ?
C15A C16A H16C 108.9 . . ?
C15A C16A H16E 108.9 . . ?
H16C C16A H16E 107.7 . . ?
C17A C16A C15A 113.6(3) . . ?
C17A C16A H16C 108.9 . . ?
C17A C16A H16E 108.9 . . ?
N2A C17A C16A 112.5(3) . . ?
N2A C17A H17E 109.1 . . ?
N2A C17A H17F 109.1 . . ?
C16A C17A H17E 109.1 . . ?
C16A C17A H17F 109.1 . . ?
H17E C17A H17F 107.8 . . ?
N2A C18A H18F 109.5 . . ?
N2A C18A H18G 109.5 . . ?
N2A C18A H18H 109.5 . . ?
H18F C18A H18G 109.5 . . ?
H18F C18A H18H 109.5 . . ?
H18G C18A H18H 109.5 . . ?
N2A C19A H19E 109.5 . . ?
N2A C19A H19F 109.5 . . ?
N2A C19A H19G 109.5 . . ?
H19E C19A H19F 109.5 . . ?
H19E C19A H19G 109.5 . . ?
H19F C19A H19G 109.5 . . ?
C1D N1D C4D 112.4(3) . . ?
C1D N1D C5D 122.4(3) . . ?
C5D N1D C4D 120.7(3) . . ?
C3D N2D C4D 112.2(3) . . ?
C3D N2D C6D 121.5(3) . . ?
C6D N2D C4D 122.5(3) . . ?
C5D N3D C7D 120.7(3) . . ?
C8D N3D C5D 121.2(3) . . ?
C8D N3D C7D 111.6(3) . . ?
C6D N4D C7D 121.2(3) . . ?
C9D N4D C6D 122.2(3) . . ?
C9D N4D C7D 111.9(3) . . ?
C8D N5D C10D 112.5(3) . . ?
C8D N5D C11D 122.7(3) . . ?
C11D N5D C10D 123.0(3) . . ?
C9D N6D C10D 112.0(3) . . ?
C9D N6D C12D 122.3(3) . . ?
C12D N6D C10D 121.4(3) . . ?
C13D N7D C11D 122.1(4) . . ?
C14D N7D C11D 122.8(4) . . ?
C14D N7D C13D 112.3(4) . . ?
C13D N8D C12D 123.3(4) . . ?
C15D N8D C12D 122.7(3) . . ?
C15D N8D C13D 111.8(3) . . ?
C14D N9D C16D 111.6(4) . . ?
C14D N9D C17D 124.4(4) . . ?
C17D N9D C16D 122.7(4) . . ?
C15D N10D C16D 110.3(4) . . ?
C15D N10D C18D 120.5(3) . . ?
C16D N10D C18D 123.4(3) . . ?
C19D N11D C17D 121.2(4) . . ?
C20D N11D C17D 120.6(4) . . ?
C20D N11D C19D 110.8(4) . . ?
C19D N12D C18D 122.6(4) . . ?
C21D N12D C18D 124.2(4) . . ?
C21D N12D C19D 111.4(4) . . ?
C20D N13D C22D 112.6(4) . . ?
C20D N13D C23D 122.6(4) . . ?
C23D N13D C22D 124.1(4) . . ?
C21D N14D C22D 112.1(4) . . ?
C21D N14D C24D 120.2(4) . . ?
C22D N14D C24D 122.0(4) . . ?
C25D N15D C23D 121.8(4) . . ?
C26D N15D C23D 122.2(4) . . ?
C26D N15D C25D 112.1(4) . . ?
C24D N16D C25D 122.2(4) . . ?
C27D N16D C24D 123.5(4) . . ?
C27D N16D C25D 113.7(4) . . ?
C26D N17D C28D 112.1(3) . . ?
C26D N17D C29D 120.9(3) . . ?
C28D N17D C29D 123.0(3) . . ?
C27D N18D C28D 112.6(4) . . ?
C27D N18D C30D 122.5(4) . . ?
C28D N18D C30D 123.1(3) . . ?
C29D N19D C31D 122.6(3) . . ?
C32D N19D C29D 124.2(3) . . ?
C32D N19D C31D 112.1(3) . . ?
C31D N20D C30D 121.5(3) . . ?
C33D N20D C30D 120.9(3) . . ?
C33D N20D C31D 111.8(3) . . ?
C32D N21D C34D 111.2(3) . . ?
C32D N21D C35D 122.1(3) . . ?
C35D N21D C34D 121.0(3) . . ?
C33D N22D C34D 112.5(3) . . ?
C33D N22D C36D 121.6(3) . . ?
C34D N22D C36D 121.0(3) . . ?
C37D N23D C35D 121.9(3) . . ?
C38D N23D C35D 122.1(3) . . ?
C38D N23D C37D 112.7(3) . . ?
C37D N24D C36D 124.8(3) . . ?
C39D N24D C36D 121.6(3) . . ?
C39D N24D C37D 112.4(3) . . ?
C38D N25D C40D 112.7(3) . . ?
C38D N25D C41D 122.6(3) . . ?
C40D N25D C41D 124.3(3) . . ?
C39D N26D C40D 112.0(3) . . ?
C39D N26D C42D 122.9(3) . . ?
C42D N26D C40D 123.9(3) . . ?
C43D N27D C41D 124.1(3) . . ?
C44D N27D C41D 121.9(3) . . ?
C44D N27D C43D 113.8(3) . . ?
C42D N28D C43D 123.8(3) . . ?
C45D N28D C42D 121.9(3) . . ?
C45D N28D C43D 113.5(3) . . ?
C44D N29D C46D 112.9(3) . . ?
C44D N29D C47D 121.9(3) . . ?
C46D N29D C47D 123.8(3) . . ?
C45D N30D C46D 112.5(3) . . ?
C45D N30D C48D 122.1(3) . . ?
C48D N30D C46D 123.6(3) . . ?
C1D N31D C2D 111.8(3) . . ?
C1D N31D C47D 121.8(3) . . ?
C2D N31D C47D 121.3(3) . . ?
C3D N32D C2D 112.0(3) . . ?
C3D N32D C48D 122.2(3) . . ?
C48D N32D C2D 122.4(3) . . ?
O1D C1D N1D 126.6(4) . . ?
O1D C1D N31D 124.8(3) . . ?
N1D C1D N31D 108.6(3) . . ?
N31D C2D H2D 111.6 . . ?
N31D C2D C4D 103.6(3) . . ?
N32D C2D N31D 114.4(3) . . ?
N32D C2D H2D 111.6 . . ?
N32D C2D C4D 103.4(3) . . ?
C4D C2D H2D 111.6 . . ?
O2D C3D N2D 126.8(3) . . ?
O2D C3D N32D 124.9(4) . . ?
N2D C3D N32D 108.4(3) . . ?
N1D C4D N2D 115.5(3) . . ?
N1D C4D C2D 103.3(3) . . ?
N1D C4D H4D 111.4 . . ?
N2D C4D C2D 103.3(3) . . ?
N2D C4D H4D 111.4 . . ?
C2D C4D H4D 111.4 . . ?
N1D C5D N3D 113.1(3) . . ?
N1D C5D H5DA 109.0 . . ?
N1D C5D H5DB 109.0 . . ?
N3D C5D H5DA 109.0 . . ?
N3D C5D H5DB 109.0 . . ?
H5DA C5D H5DB 107.8 . . ?
N2D C6D H6DA 108.7 . . ?
N2D C6D H6DB 108.7 . . ?
N4D C6D N2D 114.1(3) . . ?
N4D C6D H6DA 108.7 . . ?
N4D C6D H6DB 108.7 . . ?
H6DA C6D H6DB 107.6 . . ?
N3D C7D H7D 111.7 . . ?
N3D C7D C10D 103.2(3) . . ?
N4D C7D N3D 114.7(3) . . ?
N4D C7D H7D 111.7 . . ?
N4D C7D C10D 103.3(3) . . ?
C10D C7D H7D 111.7 . . ?
O3D C8D N3D 125.3(4) . . ?
O3D C8D N5D 126.6(4) . . ?
N5D C8D N3D 108.1(3) . . ?
O4D C9D N4D 125.7(4) . . ?
O4D C9D N6D 126.1(4) . . ?
N6D C9D N4D 108.3(3) . . ?
N5D C10D C7D 103.4(3) . . ?
N5D C10D H10D 111.4 . . ?
N6D C10D N5D 115.2(3) . . ?
N6D C10D C7D 103.4(3) . . ?
N6D C10D H10D 111.4 . . ?
C7D C10D H10D 111.4 . . ?
N5D C11D N7D 113.3(3) . . ?
N5D C11D H11A 108.9 . . ?
N5D C11D H11B 108.9 . . ?
N7D C11D H11A 108.9 . . ?
N7D C11D H11B 108.9 . . ?
H11A C11D H11B 107.7 . . ?
N6D C12D N8D 114.4(3) . . ?
N6D C12D H12A 108.7 . . ?
N6D C12D H12B 108.7 . . ?
N8D C12D H12A 108.7 . . ?
N8D C12D H12B 108.7 . . ?
H12A C12D H12B 107.6 . . ?
N7D C13D H13D 111.3 . . ?
N7D C13D C16D 103.5(3) . . ?
N8D C13D N7D 115.4(3) . . ?
N8D C13D H13D 111.3 . . ?
N8D C13D C16D 103.6(3) . . ?
C16D C13D H13D 111.3 . . ?
O5D C14D N7D 126.6(4) . . ?
O5D C14D N9D 124.4(4) . . ?
N7D C14D N9D 109.0(4) . . ?
O6D C15D N8D 126.3(4) . . ?
O6D C15D N10D 125.4(4) . . ?
N8D C15D N10D 108.3(3) . . ?
N9D C16D C13D 103.1(3) . . ?
N9D C16D H16D 111.4 . . ?
N10D C16D N9D 114.7(3) . . ?
N10D C16D C13D 104.4(3) . . ?
N10D C16D H16D 111.4 . . ?
C13D C16D H16D 111.4 . . ?
N9D C17D N11D 112.9(3) . . ?
N9D C17D H17A 109.0 . . ?
N9D C17D H17B 109.0 . . ?
N11D C17D H17A 109.0 . . ?
N11D C17D H17B 109.0 . . ?
H17A C17D H17B 107.8 . . ?
N10D C18D N12D 114.1(3) . . ?
N10D C18D H18A 108.7 . . ?
N10D C18D H18B 108.7 . . ?
N12D C18D H18A 108.7 . . ?
N12D C18D H18B 108.7 . . ?
H18A C18D H18B 107.6 . . ?
N11D C19D N12D 114.0(3) . . ?
N11D C19D H19D 111.4 . . ?
N11D C19D C22D 103.9(3) . . ?
N12D C19D H19D 111.4 . . ?
N12D C19D C22D 104.3(4) . . ?
C22D C19D H19D 111.4 . . ?
O7D C20D N11D 125.0(5) . . ?
O7D C20D N13D 126.7(4) . . ?
N13D C20D N11D 108.3(4) . . ?
O8D C21D N12D 126.5(4) . . ?
O8D C21D N14D 125.8(4) . . ?
N12D C21D N14D 107.7(4) . . ?
N13D C22D N14D 115.9(3) . . ?
N13D C22D C19D 103.7(4) . . ?
N13D C22D H22D 111.1 . . ?
N14D C22D C19D 103.5(3) . . ?
N14D C22D H22D 111.1 . . ?
C19D C22D H22D 111.1 . . ?
N13D C23D N15D 114.0(3) . . ?
N13D C23D H23A 108.8 . . ?
N13D C23D H23B 108.8 . . ?
N15D C23D H23A 108.8 . . ?
N15D C23D H23B 108.8 . . ?
H23A C23D H23B 107.7 . . ?
N14D C24D N16D 113.9(3) . . ?
N14D C24D H24A 108.8 . . ?
N14D C24D H24B 108.8 . . ?
N16D C24D H24A 108.8 . . ?
N16D C24D H24B 108.8 . . ?
H24A C24D H24B 107.7 . . ?
N15D C25D N16D 116.1(4) . . ?
N15D C25D H25D 111.4 . . ?
N15D C25D C28D 103.8(3) . . ?
N16D C25D H25D 111.4 . . ?
N16D C25D C28D 102.0(3) . . ?
C28D C25D H25D 111.4 . . ?
O9D C26D N15D 125.2(4) . . ?
O9D C26D N17D 126.0(4) . . ?
N17D C26D N15D 108.8(4) . . ?
O10D C27D N16D 126.3(4) . . ?
O10D C27D N18D 125.3(4) . . ?
N16D C27D N18D 108.4(4) . . ?
N17D C28D N18D 114.0(3) . . ?
N17D C28D C25D 102.8(4) . . ?
N17D C28D H28D 112.1 . . ?
N18D C28D C25D 103.0(3) . . ?
N18D C28D H28D 112.1 . . ?
C25D C28D H28D 112.1 . . ?
N17D C29D H29A 108.6 . . ?
N17D C29D H29B 108.6 . . ?
N19D C29D N17D 114.8(3) . . ?
N19D C29D H29A 108.6 . . ?
N19D C29D H29B 108.6 . . ?
H29A C29D H29B 107.6 . . ?
N18D C30D N20D 114.5(3) . . ?
N18D C30D H30A 108.6 . . ?
N18D C30D H30B 108.6 . . ?
N20D C30D H30A 108.6 . . ?
N20D C30D H30B 108.6 . . ?
H30A C30D H30B 107.6 . . ?
N19D C31D H31D 111.9 . . ?
N19D C31D C34D 103.0(3) . . ?
N20D C31D N19D 113.6(3) . . ?
N20D C31D H31D 111.9 . . ?
N20D C31D C34D 103.8(3) . . ?
C34D C31D H31D 111.9 . . ?
O11D C32D N19D 125.6(4) . . ?
O11D C32D N21D 124.9(4) . . ?
N19D C32D N21D 109.5(3) . . ?
O12D C33D N20D 126.4(4) . . ?
O12D C33D N22D 125.1(4) . . ?
N20D C33D N22D 108.5(3) . . ?
N21D C34D C31D 104.1(3) . . ?
N21D C34D H34D 112.2 . . ?
N22D C34D N21D 112.7(3) . . ?
N22D C34D C31D 102.9(3) . . ?
N22D C34D H34D 112.2 . . ?
C31D C34D H34D 112.2 . . ?
N21D C35D N23D 113.6(3) . . ?
N21D C35D H35A 108.9 . . ?
N21D C35D H35B 108.9 . . ?
N23D C35D H35A 108.9 . . ?
N23D C35D H35B 108.9 . . ?
H35A C35D H35B 107.7 . . ?
N22D C36D N24D 113.7(3) . . ?
N22D C36D H36A 108.8 . . ?
N22D C36D H36B 108.8 . . ?
N24D C36D H36A 108.8 . . ?
N24D C36D H36B 108.8 . . ?
H36A C36D H36B 107.7 . . ?
N23D C37D N24D 115.3(3) . . ?
N23D C37D H37D 111.5 . . ?
N23D C37D C40D 103.2(3) . . ?
N24D C37D H37D 111.5 . . ?
N24D C37D C40D 103.0(3) . . ?
C40D C37D H37D 111.5 . . ?
O13D C38D N23D 126.1(3) . . ?
O13D C38D N25D 125.8(3) . . ?
N23D C38D N25D 108.1(3) . . ?
O14D C39D N24D 125.9(3) . . ?
O14D C39D N26D 124.7(3) . . ?
N24D C39D N26D 109.3(3) . . ?
N25D C40D N26D 114.2(3) . . ?
N25D C40D C37D 103.1(3) . . ?
N25D C40D H40D 111.9 . . ?
N26D C40D C37D 103.1(3) . . ?
N26D C40D H40D 111.9 . . ?
C37D C40D H40D 111.9 . . ?
N25D C41D N27D 114.7(3) . . ?
N25D C41D H41A 108.6 . . ?
N25D C41D H41B 108.6 . . ?
N27D C41D H41A 108.6 . . ?
N27D C41D H41B 108.6 . . ?
H41A C41D H41B 107.6 . . ?
N26D C42D N28D 113.9(3) . . ?
N26D C42D H42A 108.8 . . ?
N26D C42D H42B 108.8 . . ?
N28D C42D H42A 108.8 . . ?
N28D C42D H42B 108.8 . . ?
H42A C42D H42B 107.7 . . ?
N27D C43D N28D 114.4(3) . . ?
N27D C43D H43D 111.9 . . ?
N27D C43D C46D 103.0(3) . . ?
N28D C43D H43D 111.9 . . ?
N28D C43D C46D 103.0(3) . . ?
C46D C43D H43D 111.9 . . ?
O15D C44D N27D 127.1(3) . . ?
O15D C44D N29D 126.0(3) . . ?
N27D C44D N29D 106.9(3) . . ?
O16D C45D N28D 127.1(3) . . ?
O16D C45D N30D 125.2(3) . . ?
N28D C45D N30D 107.7(3) . . ?
N29D C46D N30D 113.7(3) . . ?
N29D C46D C43D 103.2(3) . . ?
N29D C46D H46D 112.0 . . ?
N30D C46D C43D 103.1(3) . . ?
N30D C46D H46D 112.0 . . ?
C43D C46D H46D 112.0 . . ?
N29D C47D N31D 114.4(3) . . ?
N29D C47D H47A 108.7 . . ?
N29D C47D H47B 108.7 . . ?
N31D C47D H47A 108.7 . . ?
N31D C47D H47B 108.7 . . ?
H47A C47D H47B 107.6 . . ?
N30D C48D H48A 108.9 . . ?
N30D C48D H48B 108.9 . . ?
N32D C48D N30D 113.5(3) . . ?
N32D C48D H48A 108.9 . . ?
N32D C48D H48B 108.9 . . ?
H48A C48D H48B 107.7 . . ?
C1B N1B C14B 113.0(3) . . ?
C15B N1B C1B 116.6(3) . . ?
C15B N1B C14B 117.6(4) . . ?
C17B N2B H2B 107.9 . . ?
C17B N2B C19B 110.0(3) . . ?
C18B N2B H2B 107.9 . . ?
C18B N2B C17B 113.1(3) . . ?
C18B N2B C19B 109.8(3) . . ?
C19B N2B H2B 107.9 . . ?
C2B C1B N1B 122.2(4) . . ?
C2B C1B C6B 119.9(4) . . ?
C6B C1B N1B 117.9(4) . . ?
C1B C2B H2BA 119.9 . . ?
C3B C2B C1B 120.2(4) . . ?
C3B C2B H2BA 119.9 . . ?
C2B C3B H3B 119.9 . . ?
C2B C3B C4B 120.3(4) . . ?
C4B C3B H3B 119.9 . . ?
C3B C4B H4B 120.4 . . ?
C5B C4B C3B 119.3(4) . . ?
C5B C4B H4B 120.4 . . ?
C4B C5B H5B 119.1 . . ?
C4B C5B C6B 121.7(4) . . ?
C6B C5B H5B 119.1 . . ?
C1B C6B C7B 118.5(4) . . ?
C5B C6B C1B 118.6(4) . . ?
C5B C6B C7B 122.9(4) . . ?
C6B C7B H7BA 109.4 . . ?
C6B C7B H7BB 109.4 . . ?
C6B C7B C8B 111.2(3) . . ?
H7BA C7B H7BB 108.0 . . ?
C8B C7B H7BA 109.4 . . ?
C8B C7B H7BB 109.4 . . ?
C7B C8B H8BA 108.0 . . ?
C7B C8B H8BB 108.0 . . ?
H8BA C8B H8BB 107.2 . . ?
C9B C8B C7B 117.3(4) . . ?
C9B C8B H8BA 108.0 . . ?
C9B C8B H8BB 108.0 . . ?
C10B C9B C8B 115.3(5) . . ?
C14B C9B C8B 126.9(4) . . ?
C14B C9B C10B 117.9(5) . . ?
C9B C10B H10B 118.3 . . ?
C11B C10B C9B 123.4(6) . . ?
C11B C10B H10B 118.3 . . ?
C10B C11B H11E 120.8 . . ?
C10B C11B C12B 118.3(5) . . ?
C12B C11B H11E 120.8 . . ?
C11B C12B H12E 120.0 . . ?
C13B C12B C11B 120.0(6) . . ?
C13B C12B H12E 120.0 . . ?
C12B C13B H13B 119.4 . . ?
C12B C13B C14B 121.3(6) . . ?
C14B C13B H13B 119.4 . . ?
C9B C14B N1B 122.2(4) . . ?
C13B C14B N1B 118.9(5) . . ?
C13B C14B C9B 118.9(4) . . ?
N1B C15B H15E 109.1 . . ?
N1B C15B H15F 109.1 . . ?
N1B C15B C16B 112.7(3) . . ?
H15E C15B H15F 107.8 . . ?
C16B C15B H15E 109.1 . . ?
C16B C15B H15F 109.1 . . ?
C15B C16B H16F 109.1 . . ?
C15B C16B H16G 109.1 . . ?
H16F C16B H16G 107.9 . . ?
C17B C16B C15B 112.3(3) . . ?
C17B C16B H16F 109.1 . . ?
C17B C16B H16G 109.1 . . ?
N2B C17B C16B 112.4(3) . . ?
N2B C17B H17G 109.1 . . ?
N2B C17B H17H 109.1 . . ?
C16B C17B H17G 109.1 . . ?
C16B C17B H17H 109.1 . . ?
H17G C17B H17H 107.9 . . ?
N2B C18B H18I 109.5 . . ?
N2B C18B H18J 109.5 . . ?
N2B C18B H18K 109.5 . . ?
H18I C18B H18J 109.5 . . ?
H18I C18B H18K 109.5 . . ?
H18J C18B H18K 109.5 . . ?
N2B C19B H19H 109.5 . . ?
N2B C19B H19I 109.5 . . ?
N2B C19B H19J 109.5 . . ?
H19H C19B H19I 109.5 . . ?
H19H C19B H19J 109.5 . . ?
H19I C19B H19J 109.5 . . ?

loop_
_geom_bond_atom_site_label_1
_geom_bond_atom_site_label_2
_geom_bond_distance
_geom_bond_site_symmetry_2
_geom_bond_publ_flag
N1C C1C 1.438(5) . ?
N1C C14C 1.427(5) . ?
N1C C15C 1.476(6) . ?
N2C H2C 1.0000 . ?
N2C C17C 1.527(7) . ?
N2C C18C 1.430(7) . ?
N2C C19C 1.527(10) . ?
C1C C2C 1.396(5) . ?
C1C C6C 1.407(5) . ?
C2C H2CA 0.9500 . ?
C2C C3C 1.365(6) . ?
C3C H3C 0.9500 . ?
C3C C4C 1.384(6) . ?
C4C H4C 0.9500 . ?
C4C C5C 1.403(6) . ?
C5C H5C 0.9500 . ?
C5C C6C 1.382(5) . ?
C6C C7C 1.515(5) . ?
C7C H7CA 0.9900 . ?
C7C H7CB 0.9900 . ?
C7C C8C 1.526(7) . ?
C8C H8CA 0.9900 . ?
C8C H8CB 0.9900 . ?
C8C C9C 1.519(7) . ?
C9C C10C 1.375(7) . ?
C9C C14C 1.411(6) . ?
C10C H10C 0.9500 . ?
C10C C11C 1.389(7) . ?
C11C H11C 0.9500 . ?
C11C C12C 1.350(7) . ?
C12C H12C 0.9500 . ?
C12C C13C 1.382(6) . ?
C13C H13C 0.9500 . ?
C13C C14C 1.386(6) . ?
C15C H15A 0.9900 . ?
C15C H15B 0.9900 . ?
C15C C16C 1.521(7) . ?
C16C H16A 0.9900 . ?
C16C H16B 0.9900 . ?
C16C C17C 1.516(8) . ?
C17C H17C 0.9900 . ?
C17C H17D 0.9900 . ?
C18C H18C 0.9800 . ?
C18C H18D 0.9800 . ?
C18C H18E 0.9800 . ?
C19C H19A 0.9800 . ?
C19C H19B 0.9800 . ?
C19C H19C 0.9800 . ?
N1A C1A 1.423(5) . ?
N1A C14A 1.443(5) . ?
N1A C15A 1.472(5) . ?
N2A H2A 1.0000 . ?
N2A C17A 1.498(4) . ?
N2A C18A 1.481(5) . ?
N2A C19A 1.487(5) . ?
C1A C2A 1.391(6) . ?
C1A C6A 1.419(6) . ?
C2A H2AA 0.9500 . ?
C2A C3A 1.428(7) . ?
C3A H3A 0.9500 . ?
C3A C4A 1.362(8) . ?
C4A H4A 0.9500 . ?
C4A C5A 1.388(8) . ?
C5A H5A 0.9500 . ?
C5A C6A 1.376(7) . ?
C6A C7A 1.534(7) . ?
C7A H7AA 0.9900 . ?
C7A H7AB 0.9900 . ?
C7A C8A 1.529(6) . ?
C8A H8AA 0.9900 . ?
C8A H8AB 0.9900 . ?
C8A C9A 1.510(7) . ?
C9A C10A 1.419(6) . ?
C9A C14A 1.373(6) . ?
C10A H10A 0.9500 . ?
C10A C11A 1.379(8) . ?
C11A H11D 0.9500 . ?
C11A C12A 1.372(8) . ?
C12A H12D 0.9500 . ?
C12A C13A 1.411(6) . ?
C13A H13A 0.9500 . ?
C13A C14A 1.396(7) . ?
C15A H15C 0.9900 . ?
C15A H15D 0.9900 . ?
C15A C16A 1.522(5) . ?
C16A H16C 0.9900 . ?
C16A H16E 0.9900 . ?
C16A C17A 1.510(5) . ?
C17A H17E 0.9900 . ?
C17A H17F 0.9900 . ?
C18A H18F 0.9800 . ?
C18A H18G 0.9800 . ?
C18A H18H 0.9800 . ?
C19A H19E 0.9800 . ?
C19A H19F 0.9800 . ?
C19A H19G 0.9800 . ?
O1D C1D 1.222(4) . ?
O2D C3D 1.230(4) . ?
O3D C8D 1.206(5) . ?
O4D C9D 1.219(5) . ?
O5D C14D 1.224(5) . ?
O6D C15D 1.215(5) . ?
O7D C20D 1.225(6) . ?
O8D C21D 1.205(5) . ?
O9D C26D 1.223(5) . ?
O10D C27D 1.230(5) . ?
O11D C32D 1.245(5) . ?
O12D C33D 1.228(5) . ?
O13D C38D 1.216(4) . ?
O14D C39D 1.243(4) . ?
O15D C44D 1.217(4) . ?
O16D C45D 1.219(4) . ?
N1D C1D 1.365(5) . ?
N1D C4D 1.447(5) . ?
N1D C5D 1.447(5) . ?
N2D C3D 1.361(5) . ?
N2D C4D 1.452(5) . ?
N2D C6D 1.450(5) . ?
N3D C5D 1.458(5) . ?
N3D C7D 1.462(5) . ?
N3D C8D 1.377(5) . ?
N4D C6D 1.444(5) . ?
N4D C7D 1.448(5) . ?
N4D C9D 1.378(5) . ?
N5D C8D 1.368(5) . ?
N5D C10D 1.453(5) . ?
N5D C11D 1.442(5) . ?
N6D C9D 1.367(5) . ?
N6D C10D 1.448(5) . ?
N6D C12D 1.439(5) . ?
N7D C11D 1.466(6) . ?
N7D C13D 1.461(5) . ?
N7D C14D 1.345(6) . ?
N8D C12D 1.445(5) . ?
N8D C13D 1.443(5) . ?
N8D C15D 1.365(5) . ?
N9D C14D 1.363(6) . ?
N9D C16D 1.472(5) . ?
N9D C17D 1.431(6) . ?
N10D C15D 1.385(5) . ?
N10D C16D 1.446(5) . ?
N10D C18D 1.447(6) . ?
N11D C17D 1.457(6) . ?
N11D C19D 1.448(6) . ?
N11D C20D 1.389(6) . ?
N12D C18D 1.453(5) . ?
N12D C19D 1.452(5) . ?
N12D C21D 1.380(6) . ?
N13D C20D 1.360(6) . ?
N13D C22D 1.436(6) . ?
N13D C23D 1.430(6) . ?
N14D C21D 1.385(5) . ?
N14D C22D 1.442(6) . ?
N14D C24D 1.446(6) . ?
N15D C23D 1.436(6) . ?
N15D C25D 1.435(6) . ?
N15D C26D 1.368(5) . ?
N16D C24D 1.463(5) . ?
N16D C25D 1.465(6) . ?
N16D C27D 1.337(6) . ?
N17D C26D 1.365(6) . ?
N17D C28D 1.451(5) . ?
N17D C29D 1.452(5) . ?
N18D C27D 1.365(5) . ?
N18D C28D 1.455(6) . ?
N18D C30D 1.455(6) . ?
N19D C29D 1.430(5) . ?
N19D C31D 1.460(5) . ?
N19D C32D 1.357(5) . ?
N20D C30D 1.457(5) . ?
N20D C31D 1.457(5) . ?
N20D C33D 1.354(5) . ?
N21D C32D 1.363(5) . ?
N21D C34D 1.456(5) . ?
N21D C35D 1.451(5) . ?
N22D C33D 1.370(5) . ?
N22D C34D 1.447(5) . ?
N22D C36D 1.450(5) . ?
N23D C35D 1.456(5) . ?
N23D C37D 1.447(5) . ?
N23D C38D 1.364(5) . ?
N24D C36D 1.460(5) . ?
N24D C37D 1.450(5) . ?
N24D C39D 1.354(5) . ?
N25D C38D 1.374(5) . ?
N25D C40D 1.443(5) . ?
N25D C41D 1.453(5) . ?
N26D C39D 1.361(5) . ?
N26D C40D 1.452(5) . ?
N26D C42D 1.441(5) . ?
N27D C41D 1.464(4) . ?
N27D C43D 1.437(5) . ?
N27D C44D 1.362(5) . ?
N28D C42D 1.447(5) . ?
N28D C43D 1.448(5) . ?
N28D C45D 1.365(5) . ?
N29D C44D 1.383(5) . ?
N29D C46D 1.439(5) . ?
N29D C47D 1.445(5) . ?
N30D C45D 1.372(5) . ?
N30D C46D 1.461(5) . ?
N30D C48D 1.459(5) . ?
N31D C1D 1.376(5) . ?
N31D C2D 1.449(5) . ?
N31D C47D 1.466(5) . ?
N32D C2D 1.443(5) . ?
N32D C3D 1.378(5) . ?
N32D C48D 1.440(5) . ?
C2D H2D 1.0000 . ?
C2D C4D 1.552(5) . ?
C4D H4D 1.0000 . ?
C5D H5DA 0.9900 . ?
C5D H5DB 0.9900 . ?
C6D H6DA 0.9900 . ?
C6D H6DB 0.9900 . ?
C7D H7D 1.0000 . ?
C7D C10D 1.552(6) . ?
C10D H10D 1.0000 . ?
C11D H11A 0.9900 . ?
C11D H11B 0.9900 . ?
C12D H12A 0.9900 . ?
C12D H12B 0.9900 . ?
C13D H13D 1.0000 . ?
C13D C16D 1.529(7) . ?
C16D H16D 1.0000 . ?
C17D H17A 0.9900 . ?
C17D H17B 0.9900 . ?
C18D H18A 0.9900 . ?
C18D H18B 0.9900 . ?
C19D H19D 1.0000 . ?
C19D C22D 1.537(6) . ?
C22D H22D 1.0000 . ?
C23D H23A 0.9900 . ?
C23D H23B 0.9900 . ?
C24D H24A 0.9900 . ?
C24D H24B 0.9900 . ?
C25D H25D 1.0000 . ?
C25D C28D 1.558(6) . ?
C28D H28D 1.0000 . ?
C29D H29A 0.9900 . ?
C29D H29B 0.9900 . ?
C30D H30A 0.9900 . ?
C30D H30B 0.9900 . ?
C31D H31D 1.0000 . ?
C31D C34D 1.539(5) . ?
C34D H34D 1.0000 . ?
C35D H35A 0.9900 . ?
C35D H35B 0.9900 . ?
C36D H36A 0.9900 . ?
C36D H36B 0.9900 . ?
C37D H37D 1.0000 . ?
C37D C40D 1.556(5) . ?
C40D H40D 1.0000 . ?
C41D H41A 0.9900 . ?
C41D H41B 0.9900 . ?
C42D H42A 0.9900 . ?
C42D H42B 0.9900 . ?
C43D H43D 1.0000 . ?
C43D C46D 1.551(5) . ?
C46D H46D 1.0000 . ?
C47D H47A 0.9900 . ?
C47D H47B 0.9900 . ?
C48D H48A 0.9900 . ?
C48D H48B 0.9900 . ?
N1B C1B 1.448(5) . ?
N1B C14B 1.456(5) . ?
N1B C15B 1.438(6) . ?
N2B H2B 1.0000 . ?
N2B C17B 1.496(5) . ?
N2B C18B 1.486(5) . ?
N2B C19B 1.509(5) . ?
C1B C2B 1.396(6) . ?
C1B C6B 1.401(6) . ?
C2B H2BA 0.9500 . ?
C2B C3B 1.369(6) . ?
C3B H3B 0.9500 . ?
C3B C4B 1.403(7) . ?
C4B H4B 0.9500 . ?
C4B C5B 1.367(7) . ?
C5B H5B 0.9500 . ?
C5B C6B 1.390(6) . ?
C6B C7B 1.482(6) . ?
C7B H7BA 0.9900 . ?
C7B H7BB 0.9900 . ?
C7B C8B 1.531(6) . ?
C8B H8BA 0.9900 . ?
C8B H8BB 0.9900 . ?
C8B C9B 1.527(7) . ?
C9B C10B 1.403(6) . ?
C9B C14B 1.399(7) . ?
C10B H10B 0.9500 . ?
C10B C11B 1.347(9) . ?
C11B H11E 0.9500 . ?
C11B C12B 1.405(10) . ?
C12B H12E 0.9500 . ?
C12B C13B 1.373(7) . ?
C13B H13B 0.9500 . ?
C13B C14B 1.397(7) . ?
C15B H15E 0.9900 . ?
C15B H15F 0.9900 . ?
C15B C16B 1.532(6) . ?
C16B H16F 0.9900 . ?
C16B H16G 0.9900 . ?
C16B C17B 1.507(6) . ?
C17B H17G 0.9900 . ?
C17B H17H 0.9900 . ?
C18B H18I 0.9800 . ?
C18B H18J 0.9800 . ?
C18B H18K 0.9800 . ?
C19B H19H 0.9800 . ?
C19B H19I 0.9800 . ?
C19B H19J 0.9800 . ?

loop_
_geom_hbond_atom_site_label_D
_geom_hbond_atom_site_label_H
_geom_hbond_atom_site_label_A
_geom_hbond_distance_DH
_geom_hbond_distance_HA
_geom_hbond_distance_DA
_geom_hbond_angle_DHA
_geom_hbond_site_symmetry_A
_geom_hbond_publ_flag
N2A H2A O16D 1.00 2.06 2.798(4) 129.0 . yes
N2B H2B O13D 1.00 2.16 2.805(4) 120.3 . yes
N2B H2B O15D 1.00 2.07 2.856(4) 134.2 . yes

loop_
_geom_torsion_atom_site_label_1
_geom_torsion_atom_site_label_2
_geom_torsion_atom_site_label_3
_geom_torsion_atom_site_label_4
_geom_torsion
_geom_torsion_site_symmetry_1
_geom_torsion_site_symmetry_2
_geom_torsion_site_symmetry_3
_geom_torsion_site_symmetry_4
_geom_torsion_publ_flag
N1C C1C C2C C3C -171.9(4) . . . . ?
N1C C1C C6C C5C 171.2(3) . . . . ?
N1C C1C C6C C7C -9.1(5) . . . . ?
N1C C15C C16C C17C -48.6(5) . . . . ?
C1C N1C C14C C9C 76.3(4) . . . . ?
C1C N1C C14C C13C -97.2(4) . . . . ?
C1C N1C C15C C16C -67.2(5) . . . . ?
C1C C2C C3C C4C 0.3(6) . . . . ?
C1C C6C C7C C8C 30.4(6) . . . . ?
C2C C1C C6C C5C -2.8(5) . . . . ?
C2C C1C C6C C7C 176.9(4) . . . . ?
C2C C3C C4C C5C -1.7(6) . . . . ?
C3C C4C C5C C6C 0.8(6) . . . . ?
C4C C5C C6C C1C 1.4(5) . . . . ?
C4C C5C C6C C7C -178.3(4) . . . . ?
C5C C6C C7C C8C -149.9(5) . . . . ?
C6C C1C C2C C3C 2.0(6) . . . . ?
C6C C7C C8C C9C 31.5(7) . . . . ?
C7C C8C C9C C10C 109.6(6) . . . . ?
C7C C8C C9C C14C -71.1(6) . . . . ?
C8C C9C C10C C11C 176.1(5) . . . . ?
C8C C9C C14C N1C 9.3(6) . . . . ?
C8C C9C C14C C13C -176.9(4) . . . . ?
C9C C10C C11C C12C 1.9(8) . . . . ?
C10C C9C C14C N1C -171.3(4) . . . . ?
C10C C9C C14C C13C 2.5(6) . . . . ?
C10C C11C C12C C13C 0.0(7) . . . . ?
C11C C12C C13C C14C -0.6(6) . . . . ?
C12C C13C C14C N1C 172.7(4) . . . . ?
C12C C13C C14C C9C -0.7(6) . . . . ?
C14C N1C C1C C2C 104.5(4) . . . . ?
C14C N1C C1C C6C -69.4(4) . . . . ?
C14C N1C C15C C16C 160.7(4) . . . . ?
C14C C9C C10C C11C -3.1(8) . . . . ?
C15C N1C C1C C2C -31.3(5) . . . . ?
C15C N1C C1C C6C 154.8(4) . . . . ?
C15C N1C C14C C9C -147.6(4) . . . . ?
C15C N1C C14C C13C 38.9(5) . . . . ?
C15C C16C C17C N2C -167.6(4) . . . . ?
C18C N2C C17C C16C 78.6(7) . . . . ?
C19C N2C C17C C16C -162.1(5) . . . . ?
N1A C1A C2A C3A -178.4(3) . . . . ?
N1A C1A C6A C5A 179.2(3) . . . . ?
N1A C1A C6A C7A -0.9(5) . . . . ?
N1A C15A C16A C17A 58.4(4) . . . . ?
C1A N1A C14A C9A -56.8(5) . . . . ?
C1A N1A C14A C13A 125.9(4) . . . . ?
C1A N1A C15A C16A 54.1(4) . . . . ?
C1A C2A C3A C4A -1.2(6) . . . . ?
C1A C6A C7A C8A -69.2(5) . . . . ?
C2A C1A C6A C5A 1.3(6) . . . . ?
C2A C1A C6A C7A -178.8(4) . . . . ?
C2A C3A C4A C5A 2.3(7) . . . . ?
C3A C4A C5A C6A -1.6(7) . . . . ?
C4A C5A C6A C1A -0.2(6) . . . . ?
C4A C5A C6A C7A 179.8(4) . . . . ?
C5A C6A C7A C8A 110.8(5) . . . . ?
C6A C1A C2A C3A -0.6(6) . . . . ?
C6A C7A C8A C9A 63.9(5) . . . . ?
C7A C8A C9A C10A 165.7(4) . . . . ?
C7A C8A C9A C14A -14.7(6) . . . . ?
C8A C9A C10A C11A 177.4(4) . . . . ?
C8A C9A C14A N1A 6.9(6) . . . . ?
C8A C9A C14A C13A -175.8(4) . . . . ?
C9A C10A C11A C12A -0.9(7) . . . . ?
C10A C9A C14A N1A -173.5(4) . . . . ?
C10A C9A C14A C13A 3.8(6) . . . . ?
C10A C11A C12A C13A 2.0(7) . . . . ?
C11A C12A C13A C14A -0.3(7) . . . . ?
C12A C13A C14A N1A 174.9(4) . . . . ?
C12A C13A C14A C9A -2.6(6) . . . . ?
C14A N1A C1A C2A -113.3(4) . . . . ?
C14A N1A C1A C6A 68.7(5) . . . . ?
C14A N1A C15A C16A -158.4(3) . . . . ?
C14A C9A C10A C11A -2.2(6) . . . . ?
C15A N1A C1A C2A 33.2(5) . . . . ?
C15A N1A C1A C6A -144.7(3) . . . . ?
C15A N1A C14A C9A 156.3(4) . . . . ?
C15A N1A C14A C13A -21.0(5) . . . . ?
C15A C16A C17A N2A -173.0(3) . . . . ?
C18A N2A C17A C16A -64.6(4) . . . . ?
C19A N2A C17A C16A 169.8(3) . . . . ?
N3D C7D C10D N5D 3.8(4) . . . . ?
N3D C7D C10D N6D -116.6(3) . . . . ?
N4D C7D C10D N5D 123.6(3) . . . . ?
N4D C7D C10D N6D 3.1(4) . . . . ?
N7D C13D C16D N9D 1.6(4) . . . . ?
N7D C13D C16D N10D -118.6(3) . . . . ?
N8D C13D C16D N9D 122.3(3) . . . . ?
N8D C13D C16D N10D 2.2(4) . . . . ?
N11D C19D C22D N13D 4.7(4) . . . . ?
N11D C19D C22D N14D -116.7(3) . . . . ?
N12D C19D C22D N13D 124.4(3) . . . . ?
N12D C19D C22D N14D 3.0(4) . . . . ?
N15D C25D C28D N17D 0.6(4) . . . . ?
N15D C25D C28D N18D -118.1(3) . . . . ?
N16D C25D C28D N17D 121.6(3) . . . . ?
N16D C25D C28D N18D 2.9(4) . . . . ?
N19D C31D C34D N21D -2.8(4) . . . . ?
N19D C31D C34D N22D -120.6(3) . . . . ?
N20D C31D C34D N21D 115.8(3) . . . . ?
N20D C31D C34D N22D -2.0(4) . . . . ?
N23D C37D C40D N25D 3.1(3) . . . . ?
N23D C37D C40D N26D -116.0(3) . . . . ?
N24D C37D C40D N25D 123.4(3) . . . . ?
N24D C37D C40D N26D 4.3(3) . . . . ?
N27D C43D C46D N29D -3.0(3) . . . . ?
N27D C43D C46D N30D -121.6(3) . . . . ?
N28D C43D C46D N29D 116.3(3) . . . . ?
N28D C43D C46D N30D -2.3(3) . . . . ?
N31D C2D C4D N1D 0.7(3) . . . . ?
N31D C2D C4D N2D -120.0(3) . . . . ?
N32D C2D C4D N1D 120.3(3) . . . . ?
N32D C2D C4D N2D -0.4(4) . . . . ?
C1D N1D C4D N2D 114.7(3) . . . . ?
C1D N1D C4D C2D 2.6(4) . . . . ?
C1D N1D C5D N3D -121.4(4) . . . . ?
C1D N31D C2D N32D -115.6(3) . . . . ?
C1D N31D C2D C4D -3.8(4) . . . . ?
C1D N31D C47D N29D 122.0(4) . . . . ?
C2D N31D C1D O1D -175.4(3) . . . . ?
C2D N31D C1D N1D 5.6(4) . . . . ?
C2D N31D C47D N29D -85.3(4) . . . . ?
C2D N32D C3D O2D 169.9(3) . . . . ?
C2D N32D C3D N2D -8.7(4) . . . . ?
C2D N32D C48D N30D 78.4(4) . . . . ?
C3D N2D C4D N1D -116.9(3) . . . . ?
C3D N2D C4D C2D -4.8(4) . . . . ?
C3D N2D C6D N4D 124.7(4) . . . . ?
C3D N32D C2D N31D 117.4(3) . . . . ?
C3D N32D C2D C4D 5.5(4) . . . . ?
C3D N32D C48D N30D -123.8(4) . . . . ?
C4D N1D C1D O1D 175.9(3) . . . . ?
C4D N1D C1D N31D -5.1(4) . . . . ?
C4D N1D C5D N3D 84.0(4) . . . . ?
C4D N2D C3D O2D -170.1(4) . . . . ?
C4D N2D C3D N32D 8.4(4) . . . . ?
C4D N2D C6D N4D -78.8(4) . . . . ?
C5D N1D C1D O1D 19.5(6) . . . . ?
C5D N1D C1D N31D -161.6(3) . . . . ?
C5D N1D C4D N2D -88.4(4) . . . . ?
C5D N1D C4D C2D 159.6(3) . . . . ?
C5D N3D C7D N4D 86.8(4) . . . . ?
C5D N3D C7D C10D -161.6(3) . . . . ?
C5D N3D C8D O3D -18.1(6) . . . . ?
C5D N3D C8D N5D 163.6(3) . . . . ?
C6D N2D C3D O2D -11.4(6) . . . . ?
C6D N2D C3D N32D 167.1(3) . . . . ?
C6D N2D C4D N1D 84.7(4) . . . . ?
C6D N2D C4D C2D -163.3(3) . . . . ?
C6D N4D C7D N3D -89.0(4) . . . . ?
C6D N4D C7D C10D 159.5(3) . . . . ?
C6D N4D C9D O4D 15.2(6) . . . . ?
C6D N4D C9D N6D -164.8(3) . . . . ?
C7D N3D C5D N1D -81.7(4) . . . . ?
C7D N3D C8D O3D -170.0(4) . . . . ?
C7D N3D C8D N5D 11.7(5) . . . . ?
C7D N4D C6D N2D 82.2(4) . . . . ?
C7D N4D C9D O4D 171.1(4) . . . . ?
C7D N4D C9D N6D -8.9(4) . . . . ?
C8D N3D C5D N1D 128.9(4) . . . . ?
C8D N3D C7D N4D -121.1(4) . . . . ?
C8D N3D C7D C10D -9.5(4) . . . . ?
C8D N5D C10D N6D 115.0(4) . . . . ?
C8D N5D C10D C7D 2.9(4) . . . . ?
C8D N5D C11D N7D -111.8(4) . . . . ?
C9D N4D C6D N2D -124.0(4) . . . . ?
C9D N4D C7D N3D 114.8(4) . . . . ?
C9D N4D C7D C10D 3.3(4) . . . . ?
C9D N6D C10D N5D -120.8(4) . . . . ?
C9D N6D C10D C7D -8.7(4) . . . . ?
C9D N6D C12D N8D 117.5(4) . . . . ?
C10D N5D C8D O3D 172.7(4) . . . . ?
C10D N5D C8D N3D -9.0(5) . . . . ?
C10D N5D C11D N7D 84.9(5) . . . . ?
C10D N6D C9D O4D -168.9(4) . . . . ?
C10D N6D C9D N4D 11.2(4) . . . . ?
C10D N6D C12D N8D -87.6(5) . . . . ?
C11D N5D C8D O3D 7.8(7) . . . . ?
C11D N5D C8D N3D -173.9(4) . . . . ?
C11D N5D C10D N6D -80.2(5) . . . . ?
C11D N5D C10D C7D 167.7(4) . . . . ?
C11D N7D C13D N8D 80.7(5) . . . . ?
C11D N7D C13D C16D -166.9(3) . . . . ?
C11D N7D C14D O5D -10.6(6) . . . . ?
C11D N7D C14D N9D 168.4(3) . . . . ?
C12D N6D C9D O4D -11.8(6) . . . . ?
C12D N6D C9D N4D 168.2(3) . . . . ?
C12D N6D C10D N5D 82.0(4) . . . . ?
C12D N6D C10D C7D -166.0(3) . . . . ?
C12D N8D C13D N7D -78.1(5) . . . . ?
C12D N8D C13D C16D 169.5(3) . . . . ?
C12D N8D C15D O6D 3.4(6) . . . . ?
C12D N8D C15D N10D -175.8(3) . . . . ?
C13D N7D C11D N5D -86.6(5) . . . . ?
C13D N7D C14D O5D -172.2(4) . . . . ?
C13D N7D C14D N9D 6.8(5) . . . . ?
C13D N8D C12D N6D 84.7(5) . . . . ?
C13D N8D C15D O6D 167.1(4) . . . . ?
C13D N8D C15D N10D -12.1(4) . . . . ?
C14D N7D C11D N5D 113.6(4) . . . . ?
C14D N7D C13D N8D -117.6(4) . . . . ?
C14D N7D C13D C16D -5.1(4) . . . . ?
C14D N9D C16D N10D 115.2(4) . . . . ?
C14D N9D C16D C13D 2.3(4) . . . . ?
C14D N9D C17D N11D -113.5(5) . . . . ?
C15D N8D C12D N6D -113.5(4) . . . . ?
C15D N8D C13D N7D 118.3(4) . . . . ?
C15D N8D C13D C16D 5.9(4) . . . . ?
C15D N10D C16D N9D -121.5(4) . . . . ?
C15D N10D C16D C13D -9.5(4) . . . . ?
C15D N10D C18D N12D 122.1(4) . . . . ?
C16D N9D C14D O5D 173.4(4) . . . . ?
C16D N9D C14D N7D -5.6(5) . . . . ?
C16D N9D C17D N11D 80.8(5) . . . . ?
C16D N10D C15D O6D -165.7(4) . . . . ?
C16D N10D C15D N8D 13.5(4) . . . . ?
C16D N10D C18D N12D -87.6(5) . . . . ?
C17D N9D C14D O5D 6.4(6) . . . . ?
C17D N9D C14D N7D -172.7(4) . . . . ?
C17D N9D C16D N10D -77.5(5) . . . . ?
C17D N9D C16D C13D 169.6(4) . . . . ?
C17D N11D C19D N12D 89.2(5) . . . . ?
C17D N11D C19D C22D -157.9(3) . . . . ?
C17D N11D C20D O7D -21.6(6) . . . . ?
C17D N11D C20D N13D 158.3(4) . . . . ?
C18D N10D C15D O6D -11.9(6) . . . . ?
C18D N10D C15D N8D 167.3(3) . . . . ?
C18D N10D C16D N9D 85.6(5) . . . . ?
C18D N10D C16D C13D -162.4(3) . . . . ?
C18D N12D C19D N11D -78.7(5) . . . . ?
C18D N12D C19D C22D 168.6(3) . . . . ?
C18D N12D C21D O8D 6.3(6) . . . . ?
C18D N12D C21D N14D -173.6(3) . . . . ?
C19D N11D C17D N9D -91.3(5) . . . . ?
C19D N11D C20D O7D -172.0(4) . . . . ?
C19D N11D C20D N13D 8.0(4) . . . . ?
C19D N12D C18D N10D 78.8(5) . . . . ?
C19D N12D C21D O8D 171.4(4) . . . . ?
C19D N12D C21D N14D -8.5(4) . . . . ?
C20D N11D C17D N9D 121.4(4) . . . . ?
C20D N11D C19D N12D -120.6(4) . . . . ?
C20D N11D C19D C22D -7.8(4) . . . . ?
C20D N13D C22D N14D 112.5(4) . . . . ?
C20D N13D C22D C19D -0.2(4) . . . . ?
C20D N13D C23D N15D -110.5(5) . . . . ?
C21D N12D C18D N10D -117.7(4) . . . . ?
C21D N12D C19D N11D 115.9(4) . . . . ?
C21D N12D C19D C22D 3.3(4) . . . . ?
C21D N14D C22D N13D -121.3(4) . . . . ?
C21D N14D C22D C19D -8.4(4) . . . . ?
C21D N14D C24D N16D 120.2(4) . . . . ?
C22D N13D C20D O7D 175.2(4) . . . . ?
C22D N13D C20D N11D -4.7(5) . . . . ?
C22D N13D C23D N15D 79.8(5) . . . . ?
C22D N14D C21D O8D -169.2(4) . . . . ?
C22D N14D C21D N12D 10.8(4) . . . . ?
C22D N14D C24D N16D -88.5(5) . . . . ?
C23D N13D C20D O7D 4.4(6) . . . . ?
C23D N13D C20D N11D -175.5(3) . . . . ?
C23D N13D C22D N14D -76.9(5) . . . . ?
C23D N13D C22D C19D 170.5(3) . . . . ?
C23D N15D C25D N16D 86.3(5) . . . . ?
C23D N15D C25D C28D -162.6(3) . . . . ?
C23D N15D C26D O9D -15.6(6) . . . . ?
C23D N15D C26D N17D 164.8(4) . . . . ?
C24D N14D C21D O8D -15.2(6) . . . . ?
C24D N14D C21D N12D 164.8(3) . . . . ?
C24D N14D C22D N13D 85.3(5) . . . . ?
C24D N14D C22D C19D -161.9(3) . . . . ?
C24D N16D C25D N15D -76.4(5) . . . . ?
C24D N16D C25D C28D 171.5(4) . . . . ?
C24D N16D C27D O10D 4.9(6) . . . . ?
C24D N16D C27D N18D -174.7(4) . . . . ?
C25D N15D C23D N13D -88.6(5) . . . . ?
C25D N15D C26D O9D -173.8(4) . . . . ?
C25D N15D C26D N17D 6.7(4) . . . . ?
C25D N16D C24D N14D 78.6(5) . . . . ?
C25D N16D C27D O10D 176.2(4) . . . . ?
C25D N16D C27D N18D -3.4(5) . . . . ?
C26D N15D C23D N13D 115.3(4) . . . . ?
C26D N15D C25D N16D -115.4(4) . . . . ?
C26D N15D C25D C28D -4.4(4) . . . . ?
C26D N17D C28D N18D 114.0(4) . . . . ?
C26D N17D C28D C25D 3.4(4) . . . . ?
C26D N17D C29D N19D -117.7(4) . . . . ?
C27D N16D C24D N14D -110.9(5) . . . . ?
C27D N16D C25D N15D 112.2(4) . . . . ?
C27D N16D C25D C28D 0.1(4) . . . . ?
C27D N18D C28D N17D -115.9(4) . . . . ?
C27D N18D C28D C25D -5.3(4) . . . . ?
C27D N18D C30D N20D 119.0(4) . . . . ?
C28D N17D C26D O9D 174.2(4) . . . . ?
C28D N17D C26D N15D -6.2(4) . . . . ?
C28D N17D C29D N19D 86.6(5) . . . . ?
C28D N18D C27D O10D -174.0(4) . . . . ?
C28D N18D C27D N16D 5.6(5) . . . . ?
C28D N18D C30D N20D -77.3(5) . . . . ?
C29D N17D C26D O9D 16.1(6) . . . . ?
C29D N17D C26D N15D -164.4(3) . . . . ?
C29D N17D C28D N18D -88.4(5) . . . . ?
C29D N17D C28D C25D 161.0(3) . . . . ?
C29D N19D C31D N20D 81.0(4) . . . . ?
C29D N19D C31D C34D -167.4(3) . . . . ?
C29D N19D C32D O11D -10.1(6) . . . . ?
C29D N19D C32D N21D 169.8(3) . . . . ?
C30D N18D C27D O10D -8.8(6) . . . . ?
C30D N18D C27D N16D 170.8(3) . . . . ?
C30D N18D C28D N17D 79.0(5) . . . . ?
C30D N18D C28D C25D -170.4(3) . . . . ?
C30D N20D C31D N19D -90.0(4) . . . . ?
C30D N20D C31D C34D 159.0(3) . . . . ?
C30D N20D C33D O12D 18.0(6) . . . . ?
C30D N20D C33D N22D -160.7(3) . . . . ?
C31D N19D C29D N17D -77.7(5) . . . . ?
C31D N19D C32D O11D -177.9(4) . . . . ?
C31D N19D C32D N21D 2.0(4) . . . . ?
C31D N20D C30D N18D 86.9(5) . . . . ?
C31D N20D C33D O12D 171.5(4) . . . . ?
C31D N20D C33D N22D -7.2(4) . . . . ?
C32D N19D C29D N17D 115.7(4) . . . . ?
C32D N19D C31D N20D -110.9(4) . . . . ?
C32D N19D C31D C34D 0.7(4) . . . . ?
C32D N21D C34D N22D 115.0(3) . . . . ?
C32D N21D C34D C31D 4.3(4) . . . . ?
C32D N21D C35D N23D -126.4(4) . . . . ?
C33D N20D C30D N18D -122.2(4) . . . . ?
C33D N20D C31D N19D 116.7(4) . . . . ?
C33D N20D C31D C34D 5.6(4) . . . . ?
C33D N22D C34D N21D -113.7(3) . . . . ?
C33D N22D C34D C31D -2.2(4) . . . . ?
C33D N22D C36D N24D 126.4(4) . . . . ?
C34D N21D C32D O11D 175.9(4) . . . . ?
C34D N21D C32D N19D -4.0(4) . . . . ?
C34D N21D C35D N23D 82.5(4) . . . . ?
C34D N22D C33D O12D -172.9(4) . . . . ?
C34D N22D C33D N20D 5.8(4) . . . . ?
C34D N22D C36D N24D -80.2(4) . . . . ?
C35D N21D C32D O11D 22.3(6) . . . . ?
C35D N21D C32D N19D -157.6(3) . . . . ?
C35D N21D C34D N22D -91.1(4) . . . . ?
C35D N21D C34D C31D 158.2(3) . . . . ?
C35D N23D C37D N24D 85.1(4) . . . . ?
C35D N23D C37D C40D -163.3(3) . . . . ?
C35D N23D C38D O13D -15.8(5) . . . . ?
C35D N23D C38D N25D 162.3(3) . . . . ?
C36D N22D C33D O12D -17.5(6) . . . . ?
C36D N22D C33D N20D 161.3(3) . . . . ?
C36D N22D C34D N21D 90.8(4) . . . . ?
C36D N22D C34D C31D -157.8(3) . . . . ?
C36D N24D C37D N23D -84.5(4) . . . . ?
C36D N24D C37D C40D 163.8(3) . . . . ?
C36D N24D C39D O14D 11.9(6) . . . . ?
C36D N24D C39D N26D -166.8(3) . . . . ?
C37D N23D C35D N21D -80.5(4) . . . . ?
C37D N23D C38D O13D -175.6(3) . . . . ?
C37D N23D C38D N25D 2.5(4) . . . . ?
C37D N24D C36D N22D 77.7(4) . . . . ?
C37D N24D C39D O14D 179.6(4) . . . . ?
C37D N24D C39D N26D 0.8(4) . . . . ?
C38D N23D C35D N21D 121.6(4) . . . . ?
C38D N23D C37D N24D -115.1(3) . . . . ?
C38D N23D C37D C40D -3.5(4) . . . . ?
C38D N25D C40D N26D 109.2(3) . . . . ?
C38D N25D C40D C37D -1.9(4) . . . . ?
C38D N25D C41D N27D -101.1(4) . . . . ?
C39D N24D C36D N22D -116.3(4) . . . . ?
C39D N24D C37D N23D 108.4(4) . . . . ?
C39D N24D C37D C40D -3.3(4) . . . . ?
C39D N26D C40D N25D -115.3(3) . . . . ?
C39D N26D C40D C37D -4.2(4) . . . . ?
C39D N26D C42D N28D 106.9(4) . . . . ?
C40D N25D C38D O13D 177.9(3) . . . . ?
C40D N25D C38D N23D -0.2(4) . . . . ?
C40D N25D C41D N27D 86.4(4) . . . . ?
C40D N26D C39D O14D -176.4(3) . . . . ?
C40D N26D C39D N24D 2.4(4) . . . . ?
C40D N26D C42D N28D -86.6(4) . . . . ?
C41D N25D C38D O13D 4.6(5) . . . . ?
C41D N25D C38D N23D -173.5(3) . . . . ?
C41D N25D C40D N26D -77.7(4) . . . . ?
C41D N25D C40D C37D 171.3(3) . . . . ?
C41D N27D C43D N28D 75.9(4) . . . . ?
C41D N27D C43D C46D -173.1(3) . . . . ?
C41D N27D C44D O15D -4.2(5) . . . . ?
C41D N27D C44D N29D 174.9(3) . . . . ?
C42D N26D C39D O14D -8.5(6) . . . . ?
C42D N26D C39D N24D 170.3(3) . . . . ?
C42D N26D C40D N25D 76.9(4) . . . . ?
C42D N26D C40D C37D -172.0(3) . . . . ?
C42D N28D C43D N27D -78.8(4) . . . . ?
C42D N28D C43D C46D 170.2(3) . . . . ?
C42D N28D C45D O16D 11.4(5) . . . . ?
C42D N28D C45D N30D -168.2(3) . . . . ?
C43D N27D C41D N25D -84.4(4) . . . . ?
C43D N27D C44D O15D -179.6(3) . . . . ?
C43D N27D C44D N29D -0.6(4) . . . . ?
C43D N28D C42D N26D 88.4(4) . . . . ?
C43D N28D C45D O16D -178.6(3) . . . . ?
C43D N28D C45D N30D 1.8(4) . . . . ?
C44D N27D C41D N25D 100.6(4) . . . . ?
C44D N27D C43D N28D -108.7(3) . . . . ?
C44D N27D C43D C46D 2.3(4) . . . . ?
C44D N29D C46D N30D 113.9(3) . . . . ?
C44D N29D C46D C43D 2.9(4) . . . . ?
C44D N29D C47D N31D -116.2(4) . . . . ?
C45D N28D C42D N26D -102.7(4) . . . . ?
C45D N28D C43D N27D 111.5(3) . . . . ?
C45D N28D C43D C46D 0.5(4) . . . . ?
C45D N30D C46D N29D -107.4(3) . . . . ?
C45D N30D C46D C43D 3.6(4) . . . . ?
C45D N30D C48D N32D 110.4(4) . . . . ?
C46D N29D C44D O15D 177.4(3) . . . . ?
C46D N29D C44D N27D -1.6(4) . . . . ?
C46D N29D C47D N31D 78.4(4) . . . . ?
C46D N30D C45D O16D 176.9(3) . . . . ?
C46D N30D C45D N28D -3.5(4) . . . . ?
C46D N30D C48D N32D -86.1(4) . . . . ?
C47D N29D C44D O15D 10.6(5) . . . . ?
C47D N29D C44D N27D -168.5(3) . . . . ?
C47D N29D C46D N30D -79.5(4) . . . . ?
C47D N29D C46D C43D 169.5(3) . . . . ?
C47D N31D C1D O1D -20.4(5) . . . . ?
C47D N31D C1D N1D 160.6(3) . . . . ?
C47D N31D C2D N32D 89.3(4) . . . . ?
C47D N31D C2D C4D -158.9(3) . . . . ?
C48D N30D C45D O16D -18.0(5) . . . . ?
C48D N30D C45D N28D 161.7(3) . . . . ?
C48D N30D C46D N29D 87.7(4) . . . . ?
C48D N30D C46D C43D -161.3(3) . . . . ?
C48D N32D C2D N31D -82.8(4) . . . . ?
C48D N32D C2D C4D 165.3(3) . . . . ?
C48D N32D C3D O2D 10.0(6) . . . . ?
C48D N32D C3D N2D -168.6(3) . . . . ?
N1B C1B C2B C3B 179.9(3) . . . . ?
N1B C1B C6B C5B -180.0(3) . . . . ?
N1B C1B C6B C7B -2.2(5) . . . . ?
N1B C15B C16B C17B 62.8(5) . . . . ?
C1B N1B C14B C9B -54.7(5) . . . . ?
C1B N1B C14B C13B 126.2(4) . . . . ?
C1B N1B C15B C16B 59.6(5) . . . . ?
C1B C2B C3B C4B 0.5(6) . . . . ?
C1B C6B C7B C8B -71.9(5) . . . . ?
C2B C1B C6B C5B 0.7(5) . . . . ?
C2B C1B C6B C7B 178.5(3) . . . . ?
C2B C3B C4B C5B -0.1(6) . . . . ?
C3B C4B C5B C6B 0.0(6) . . . . ?
C4B C5B C6B C1B -0.3(6) . . . . ?
C4B C5B C6B C7B -178.0(4) . . . . ?
C5B C6B C7B C8B 105.8(5) . . . . ?
C6B C1B C2B C3B -0.9(6) . . . . ?
C6B C7B C8B C9B 57.3(5) . . . . ?
C7B C8B C9B C10B -178.9(4) . . . . ?
C7B C8B C9B C14B 2.2(6) . . . . ?
C8B C9B C10B C11B -176.4(4) . . . . ?
C8B C9B C14B N1B -5.2(6) . . . . ?
C8B C9B C14B C13B 174.0(4) . . . . ?
C9B C10B C11B C12B 1.2(8) . . . . ?
C10B C9B C14B N1B 175.9(4) . . . . ?
C10B C9B C14B C13B -5.0(6) . . . . ?
C10B C11B C12B C13B -2.7(7) . . . . ?
C11B C12B C13B C14B 0.4(7) . . . . ?
C12B C13B C14B N1B -177.3(4) . . . . ?
C12B C13B C14B C9B 3.6(7) . . . . ?
C14B N1B C1B C2B -106.0(4) . . . . ?
C14B N1B C1B C6B 74.7(4) . . . . ?
C14B N1B C15B C16B -161.4(3) . . . . ?
C14B C9B C10B C11B 2.7(7) . . . . ?
C15B N1B C1B C2B 34.8(5) . . . . ?
C15B N1B C1B C6B -144.4(4) . . . . ?
C15B N1B C14B C9B 164.9(4) . . . . ?
C15B N1B C14B C13B -14.2(5) . . . . ?
C15B C16B C17B N2B -174.1(3) . . . . ?
C18B N2B C17B C16B -68.0(4) . . . . ?
C19B N2B C17B C16B 168.9(3) . . . . ?

loop_
_exptl_oxdiff_crystal_face_indexfrac_h
_exptl_oxdiff_crystal_face_indexfrac_k
_exptl_oxdiff_crystal_face_indexfrac_l
_exptl_oxdiff_crystal_face_x
_exptl_oxdiff_crystal_face_y
_exptl_oxdiff_crystal_face_z
2.0000 14.0000 -2.0000 -0.8582 -0.3399 0.4711
-2.0000 -14.0000 2.0000 0.8582 0.3399 -0.4711
15.0001 -1.9999 -0.0003 0.2719 -0.9056 -0.2669
-15.0001 1.9999 0.0003 -0.2719 0.9056 0.2669
4.0001 -12.9999 -0.0001 0.8921 -0.0416 -0.4202
-4.0001 12.9999 0.0001 -0.8921 0.0416 0.4202
-4.9999 -5.0000 17.0000 -0.0871 0.3108 -0.9812
0.0000 -14.0000 -2.0000 0.9638 0.2342 -0.2847
-0.0000 14.0000 2.0000 -0.9638 -0.2342 0.2847
2.9999 5.0000 -16.0000 0.0467 -0.1906 0.9557
-2.9999 -5.0000 16.0000 -0.0467 0.1906 -0.9557
0.9999 -3.0000 -17.0000 0.5756 0.0675 0.8134
-2.0001 -6.0001 -14.9999 0.7013 0.2935 0.6644
-1.9999 6.0000 16.0000 -0.7605 -0.0483 -0.6618
1.9999 -6.0000 -16.0000 0.7605 0.0483 0.6618

loop_
_smtbx_masks_void_nr
_smtbx_masks_void_average_x
_smtbx_masks_void_average_y
_smtbx_masks_void_average_z
_smtbx_masks_void_volume
_smtbx_masks_void_count_electrons
_smtbx_masks_void_content
1 -0.202 -0.234 -0.436 4758.5 1604.4 '160 H2O'
